data_4134298
loop_
_publ_author_name
'Gropp, Cornelius'
'Fischer, Stefan'
'Husch, Tamara'
'Trapp, Nils'
'Carreira, Erick M.'
'Diederich, Fran\,cois'

_publ_section_title
;
 Molecular Recognition and Cocrystallization of Methylated and Halogenated
 Fragments of Danicalipin A by Enantiopure Alleno-Acetylenic Cage
 Receptors.
;
_journal_issue 10
_journal_name_full 'Journal of the American Chemical Society'
_journal_page_first 4749
_journal_page_last 4755
_journal_paper_doi 10.1021/jacs.9b13217
_journal_volume 142
_journal_year 2020
_chemical_absolute_configuration ad
_chemical_formula_moiety 'C128 H168 O12, C7 H16 O'
_chemical_formula_sum 'C135 H184 O13'
_chemical_formula_weight 2014.81
_space_group_crystal_system orthorhombic
_space_group_IT_number 19
_space_group_name_Hall 'P 2ac 2ab'
_space_group_name_H-M_alt 'P 21 21 21'
_atom_sites_solution_hydrogens geom
_atom_sites_solution_primary dual
_audit_creation_date 2017-10-10
_audit_creation_method
;
Olex2 1.2
(compiled 2017.08.10 svn.r3458 for OlexSys, GUI svn.r5381)
;
_cell_angle_alpha 90
_cell_angle_beta 90
_cell_angle_gamma 90
_cell_formula_units_Z 4
_cell_length_a 15.51930(10)
_cell_length_b 18.67160(10)
_cell_length_c 44.6387(6)
_cell_measurement_reflns_used 71098
_cell_measurement_temperature 100.0(1)
_cell_measurement_theta_max 78.6910
_cell_measurement_theta_min 3.0910
_cell_volume 12935.0(2)
_computing_cell_refinement 'CrysAlisPro 1.171.39.31d (Rigaku OD, 2017)'
_computing_data_collection 'CrysAlisPro 1.171.39.31d (Rigaku OD, 2017)'
_computing_data_reduction 'CrysAlisPro 1.171.39.31d (Rigaku OD, 2017)'
_computing_molecular_graphics 'Olex2 (Dolomanov et al., 2009)'
_computing_publication_material 'Olex2 (Dolomanov et al., 2009)'
_computing_structure_refinement 'XL (Sheldrick, 2008)'
_computing_structure_solution 'XT (Sheldrick, 2015)'
_diffrn_ambient_environment N~2~
_diffrn_ambient_temperature 100.0(1)
_diffrn_detector 'CCD plate'
_diffrn_detector_type 'Pilatus 300K'
_diffrn_measured_fraction_theta_full 1.000
_diffrn_measured_fraction_theta_max 0.988
_diffrn_measurement_details
;
List of Runs (angles in degrees, time in seconds):

  # Type    Start    End  Width  t~exp~   \w     \q     \k     \f   Frames
--------------------------------------------------------------------------
  1  \w    -73.00  17.00   0.50    4.00    --  -49.37  77.00 -30.00  180
  2  \w    -63.00  26.00   0.50    4.00    --  -49.37  38.00 -90.00  178
  3  \w    -73.00  17.00   0.50    4.00    --  -49.37  77.00  90.00  180
  4  \w     37.00 125.00   0.50    4.00    --   49.37  19.00  60.00  176
  5  \w     94.00 178.00   0.50   14.50    --  110.00  57.00  90.00  168
  6  \w     97.00 178.00   0.50   14.50    --  110.00  19.00  30.00  162
  7  \w     98.00 178.00   0.50   14.50    --  110.00  38.00 -90.00  160
  8  \w     94.00 123.00   0.50   14.50    --  110.00 -19.00-120.00   58
  9  \w     94.00 123.00   0.50   14.50    --  110.00 -19.00-150.00   58
 10  \w     94.00 178.00   0.50   14.50    --  110.00  57.00 -60.00  168
 11  \w     86.00 177.00   0.50   14.50    --  110.00  77.00 -30.00  182
 12  \w     94.00 123.00   0.50   14.50    --  110.00 -19.00 -30.00   58
 13  \w     94.00 123.00   0.50   14.50    --  110.00 -19.00  90.00   58
 14  \w     94.00 123.00   0.50   14.50    --  110.00 -19.00 150.00   58
 15  \w     40.00 110.00   0.50   14.50    --  110.00 -99.00  30.00  140
 16  \w     40.00 110.00   0.50   14.50    --  110.00 -99.00 -60.00  140
 17  \w     40.00 110.00   0.50   14.50    --  110.00 -99.00 -90.00  140
 18  \w     39.00 122.00   0.50   14.50    --  110.00-125.00 -90.00  166
 19  \w     39.00 122.00   0.50   14.50    --  110.00-125.00-136.00  166
 20  \w     39.00 122.00   0.50   14.50    --  110.00-125.00 -30.00  166
 21  \w     40.00 110.00   0.50   14.50    --  110.00 -99.00  90.00  140
 22  \w     44.00 134.00   0.50   14.50    --  110.00 -77.00 120.00  180
 23  \w     39.00 122.00   0.50   14.50    --  110.00-125.00  60.00  166
 24  \w     38.00  84.00   0.50   14.50    --  110.00 -57.00  30.00   92
 25  \w     38.00  84.00   0.50   14.50    --  110.00 -57.00   0.00   92
 26  \w     38.00  84.00   0.50   14.50    --  110.00 -57.00  90.00   92
 27  \w     38.00  84.00   0.50   14.50    --  110.00 -57.00 -60.00   92
 28  \w     38.00  84.00   0.50   14.50    --  110.00 -57.00-150.00   92
 29  \w     38.00  84.00   0.50   14.50    --  110.00 -57.00-120.00   92
 30  \w     91.00 178.00   0.50   14.50    --  110.00 125.00-120.00  174
 31  \w    -83.00   6.00   0.50   14.50    --  -70.00  38.00  90.00  178
 32  \w    -86.00   2.00   0.50   14.50    --  -70.00  57.00 -90.00  176
 33  \w    -94.00  -3.00   0.50   14.50    --  -70.00  77.00-180.00  182
 34  \w   -116.00 -78.00   0.50    4.00    --  -49.37 -77.00 -30.00   76
 35  \w   -116.00 -78.00   0.50    4.00    --  -49.37 -77.00 -90.00   76
 36  \w   -121.00 -34.00   0.50    4.00    --  -49.37 -57.00 -60.00  174
 37  \w   -121.00 -34.00   0.50    4.00    --  -49.37 -57.00-150.00  174
 38  \w   -121.00 -76.00   0.50    4.00    --  -49.37 -57.00  30.00   90
 39  \w   -116.00 -78.00   0.50    4.00    --  -49.37 -77.00 150.00   76
 40  \w   -121.00 -34.00   0.50    4.00    --  -49.37 -57.00 150.00  174
 41  \w   -137.00 -78.00   0.50   14.50    --  -70.00 -77.00 150.00  118
 42  \w   -141.00 -75.00   0.50   14.50    --  -70.00-125.00 -90.00  132
;
_diffrn_measurement_device 'four-circle diffractometer'
_diffrn_measurement_device_type 'XtaLAB Synergy, Dualflex, Pilatus 300K'
_diffrn_measurement_method '\w scans'
_diffrn_orient_matrix_type 'CrysAlisPro convention (1999,Acta A55,543-557)'
_diffrn_orient_matrix_UB_11 0.0966988000
_diffrn_orient_matrix_UB_12 -0.0152103000
_diffrn_orient_matrix_UB_13 -0.0045380000
_diffrn_orient_matrix_UB_21 -0.0142440000
_diffrn_orient_matrix_UB_22 -0.0044512000
_diffrn_orient_matrix_UB_23 -0.0341006000
_diffrn_orient_matrix_UB_31 0.0173784000
_diffrn_orient_matrix_UB_32 0.0809764000
_diffrn_orient_matrix_UB_33 -0.0027046000
_diffrn_radiation_monochromator mirror
_diffrn_radiation_probe x-ray
_diffrn_radiation_type CuK\a
_diffrn_radiation_wavelength 1.54184
_diffrn_reflns_av_R_equivalents 0.0701
_diffrn_reflns_av_unetI/netI 0.0326
_diffrn_reflns_Laue_measured_fraction_full 1.000
_diffrn_reflns_Laue_measured_fraction_max 0.988
_diffrn_reflns_limit_h_max 19
_diffrn_reflns_limit_h_min -19
_diffrn_reflns_limit_k_max 23
_diffrn_reflns_limit_k_min -17
_diffrn_reflns_limit_l_max 56
_diffrn_reflns_limit_l_min -56
_diffrn_reflns_number 268363
_diffrn_reflns_point_group_measured_fraction_full 1.000
_diffrn_reflns_point_group_measured_fraction_max 0.982
_diffrn_reflns_theta_full 67.684
_diffrn_reflns_theta_max 80.733
_diffrn_reflns_theta_min 3.015
_diffrn_source 'micro-focus sealed X-ray tube'
_diffrn_source_type 'PhotonJet (Cu) X-ray Source'
_exptl_absorpt_coefficient_mu 0.501
_exptl_absorpt_correction_T_max 1.000
_exptl_absorpt_correction_T_min 0.843
_exptl_absorpt_correction_type gaussian
_exptl_absorpt_process_details
;
CrysAlisPro 1.171.39.31d (Rigaku Oxford Diffraction, 2017)
Numerical absorption correction based on gaussian integration over
			a multifaceted crystal model
Empirical absorption correction using spherical harmonics,
 implemented in SCALE3 ABSPACK scaling algorithm.
;
_exptl_crystal_colour 'clear colourless'
_exptl_crystal_colour_lustre clear
_exptl_crystal_colour_primary colourless
_exptl_crystal_density_diffrn 1.035
_exptl_crystal_description needle
_exptl_crystal_F_000 4392
_exptl_crystal_size_max 0.117
_exptl_crystal_size_mid 0.058
_exptl_crystal_size_min 0.051
_refine_diff_density_max 0.518
_refine_diff_density_min -0.310
_refine_diff_density_rms 0.042
_refine_ls_abs_structure_details
;
 Flack x determined using 8904 quotients [(I+)-(I-)]/[(I+)+(I-)]
 (Parsons, Flack and Wagner, Acta Cryst. B69 (2013) 249-259).
;
_refine_ls_abs_structure_Flack 0.03(5)
_refine_ls_extinction_method none
_refine_ls_goodness_of_fit_ref 1.032
_refine_ls_hydrogen_treatment constr
_refine_ls_matrix_type full
_refine_ls_number_parameters 1484
_refine_ls_number_reflns 27902
_refine_ls_number_restraints 355
_refine_ls_restrained_S_all 1.054
_refine_ls_R_factor_all 0.0668
_refine_ls_R_factor_gt 0.0525
_refine_ls_shift/su_max 0.001
_refine_ls_shift/su_mean 0.000
_refine_ls_structure_factor_coef Fsqd
_refine_ls_weighting_details 'w=1/[\s^2^(Fo^2^)+(0.0826P)^2^+2.6260P] where P=(Fo^2^+2Fc^2^)/3'
_refine_ls_weighting_scheme calc
_refine_ls_wR_factor_gt 0.1366
_refine_ls_wR_factor_ref 0.1473
_reflns_Friedel_coverage 0.841
_reflns_Friedel_fraction_full 1.000
_reflns_Friedel_fraction_max 0.975
_reflns_number_gt 22938
_reflns_number_total 27902
_reflns_threshold_expression 'I > 2\s(I)'
_cod_data_source_file CCDC-1914836.cif
_cod_data_source_block d160815_44_21
_cod_depositor_comments 'Adding full bibliography for 4134283--4134298.cif.'
_cod_database_code 4134298
_shelx_shelxl_version_number 2014/7
_chemical_oxdiff_formula C134H182O13
_shelx_space_group_comment
;
The symmetry employed for this shelxl refinement is uniquely defined
by the following loop, which should always be used as a source of
symmetry information in preference to the above space-group names.
They are only intended as comments.
;
_reflns_odcompleteness_completeness 99.96
_reflns_odcompleteness_iscentric 1
_reflns_odcompleteness_theta 66.97
_olex2_refinement_description
;
1. Fixed Uiso
 At 1.2 times of:
  All C(H) groups, All C(H,H) groups, All C(H,H,H,H) groups
 At 1.5 times of:
  All C(H,H,H) groups, All O(H) groups
2. Restrained distances
 C2A-C1A = C2-C1 = C3A-C2A = C3-C2 = C4A-C3A = C4-C3 = C5A-C4A = C5-C4 = C6-C5
 = C6-C5A
 1.5 with sigma of 0.02
 C8-C7 = C9-C8 = C9-C10
 1.5 with sigma of 0.02
 H1BA-H2
 -2.4 with sigma of 0.02
 C6-C5 \\sim C6-C5A \\sim C5-C4 \\sim C5A-C4A \\sim C4-C3 \\sim C4A-C3A \\sim
C3-C2 \\sim C3A-C2A \\sim C2-C1
 \\sim C2A-C1A
 with sigma of 0.02
 C1-C3 \\sim C1A-C3A \\sim C2-C4 \\sim C2A-C4A \\sim C3-C5 \\sim C3A-C5A \\sim
C4-C6 \\sim C4A-C6 \\sim C5-C60
 \\sim C5A-C60
 with sigma of 0.02
 C8-C7 \\sim C9-C8 \\sim C9-C10 \\sim C11-C10
 with sigma of 0.02
 C4B-C3B \\sim C4C-C3C
 with sigma of 0.02
 C2C-C1B \\sim C2B-C1B
 with sigma of 0.02
 C5C-C2C \\sim C6B-C3B \\sim C5B-C2B \\sim C6C-C3C
 with sigma of 0.02
 C3C-C2C \\sim C3B-C2B
 with sigma of 0.02
 C7C-C2C \\sim C7B-C2B
 with sigma of 0.02
3. Rigid bond restraints
 C6, C1, C2, C3, C4, C5, C1A, C2A, C3A, C4A, C5A
 with sigma for 1-2 distances of 0.01 and sigma for 1-3 distances of 0.01
 C7, C8, C9, C10, C11
 with sigma for 1-2 distances of 0.01 and sigma for 1-3 distances of 0.01
4. Uiso/Uaniso restraints and constraints
Uanis(C1) \\sim Ueq, Uanis(C1A) \\sim Ueq, Uanis(C2) \\sim Ueq, Uanis(C2A)
\\sim Ueq, Uanis(C3A) \\sim Ueq, Uanis(C3) \\sim Ueq: with sigma of 0.015 and
sigma for terminal atoms of 0.03
5. Rigid body (RIGU) restrains
 C6, C1, C2, C3, C4, C5, C1A, C2A, C3A, C4A, C5A
 with sigma for 1-2 distances of 0.004 and sigma for 1-3 distances of 0.004
 C7, C8, C9, C10, C11
 with sigma for 1-2 distances of 0.004 and sigma for 1-3 distances of 0.004
 O1B, C1B, C2B, C3B, C4B, C5B, C6B, C7B, C2C, C3C, C4C, C5C, C6C, C7C
 with sigma for 1-2 distances of 0.004 and sigma for 1-3 distances of 0.004
6. Others
 Sof(H6BC)=Sof(H6BD)=Sof(C1A)=Sof(H1AA)=Sof(H1AB)=Sof(H1AC)=Sof(C2A)=Sof(H2AA)=
 Sof(H2AB)=Sof(C3A)=Sof(H3AA)=Sof(H3AB)=Sof(C4A)=Sof(H4AA)=Sof(H4AB)=Sof(C5A)=
 Sof(H5AA)=Sof(H5AB)=1-FVAR(1)
 Sof(H6AA)=Sof(H6AB)=Sof(C1)=Sof(H1A)=Sof(H1B)=Sof(H1C)=Sof(C2)=Sof(H2A)=
 Sof(H2B)=Sof(C3)=Sof(H3A)=Sof(H3B)=Sof(C4)=Sof(H4A)=Sof(H4B)=Sof(C5)=Sof(H5A)=
 Sof(H5B)=FVAR(1)
 Sof(H1BD)=Sof(H1BE)=Sof(C2C)=Sof(C3C)=Sof(H3C)=Sof(C4C)=Sof(H4CA)=Sof(H4CB)=
 Sof(H4CC)=Sof(C5C)=Sof(H5CA)=Sof(H5CB)=Sof(H5CC)=Sof(C6C)=Sof(H6CA)=Sof(H6CB)=
 Sof(H6CC)=Sof(C7C)=Sof(H7CA)=Sof(H7CB)=Sof(H7CC)=1-FVAR(2)
 Sof(H1BB)=Sof(H1BC)=Sof(C2B)=Sof(C3B)=Sof(H3BA)=Sof(C4B)=Sof(H4BA)=Sof(H4BB)=
 Sof(H4BC)=Sof(C5B)=Sof(H5BA)=Sof(H5BB)=Sof(H5BC)=Sof(C6B)=Sof(H6BA)=Sof(H6BB)=
 Sof(H6BE)=Sof(C7B)=Sof(H7BA)=Sof(H7BB)=Sof(H7BC)=FVAR(2)
7.a Ternary CH refined with riding coordinates:
 C43(H43), C60(H60), C68(H68), C71(H71), C3B(H3BA), C3C(H3C)
7.b Secondary CH2 refined with riding coordinates:
 C6(H6AA,H6AB), C6(H6BC,H6BD), C8(H8A,H8B), C9(H9A,H9B), C10(H10A,H10B),
 C11(H11A,H11B), C12(H12A,H12B), C14(H14A,H14B), C15(H15A,H15B), C16(H16A,H16B),
  C17(H17A,H17B), C18(H18A,H18B), C20(H20A,H20B), C21(H21A,H21B), C22(H22A,
 H22B), C23(H23A,H23B), C24(H24A,H24B), C52(H52A,H52B), C55(H55A,H55B),
 C62(H62A,H62B), C64(H64A,H64B), C2(H2A,H2B), C3(H3A,H3B), C4(H4A,H4B), C5(H5A,
 H5B), C2A(H2AA,H2AB), C3A(H3AA,H3AB), C4A(H4AA,H4AB), C5A(H5AA,H5AB), C1B(H1BB,
 H1BC), C1B(H1BD,H1BE)
7.c Aromatic/amide H refined with riding coordinates:
 C34(H34), C48(H48), C56(H56), C59(H59)
7.d Idealised Me refined as rotating group:
 C7(H7A,H7B,H7C), C13(H13A,H13B,H13C), C19(H19A,H19B,H19C), C95(H95A,H95B,
 H95C), C96(H96A,H96B,H96C), C99(H99A,H99B,H99C), C100(H10C,H10D,H10E),
 C101(H10F,H10G,H10H), C102(H10I,H10J,H10K), C103(H10L,H10M,H10N), C104(H10O,
 H10P,H10Q), C105(H10R,H10S,H10T), C106(H10U,H10V,H10W), C107(H10X,H10Y,H),
 C108(H10Z,HA,HB), C109(H10,HC,HD), C110(H11C,H11D,H11E), C111(H11F,H11G,H11H),
 C112(H11I,H11J,H11K), C113(H11L,H11M,H11N), C114(H11O,H11P,H11Q), C115(H11R,
 H11S,H11T), C116(H11U,H11V,H11W), C117(H11X,H11Y,HE), C118(H11Z,HF,HG),
 C119(H11,HH,HI), C120(H12C,H12D,H12E), C121(H12F,H12G,H12H), C122(H12I,H12J,
 H12K), C123(H12L,H12M,H12N), C124(H12O,H12P,H12Q), C125(H12R,H12S,H12T),
 C126(H12U,H12V,H12W), C127(H12X,H12Y,HJ), C128(H12Z,HK,HL), C1(H1A,H1B,H1C),
 C1A(H1AA,H1AB,H1AC), C4B(H4BA,H4BB,H4BC), C5B(H5BA,H5BB,H5BC), C6B(H6BA,H6BB,
 H6BE), C7B(H7BA,H7BB,H7BC), C4C(H4CA,H4CB,H4CC), C5C(H5CA,H5CB,H5CC), C6C(H6CA,
 H6CB,H6CC), C7C(H7CA,H7CB,H7CC)
7.e Idealised tetrahedral OH refined as rotating group:
 O1(H1), O2(H2), O3(H3), O4(H4), O1B(H1BA)
;
_olex2_date_sample_data_collection 2017-10-05
_olex2_date_sample_submission 2017-10-05
_olex2_submission_original_sample_id d160815_44_21
_olex2_submission_special_instructions 'No special instructions were received'
_oxdiff_exptl_absorpt_empirical_details
;
Empirical correction (ABSPACK) includes:
- Absorption correction using spherical harmonics
- Frame scaling
- Detector area scaling
;
_oxdiff_exptl_absorpt_empirical_full_max 3.004
_oxdiff_exptl_absorpt_empirical_full_min 0.771

loop_
_space_group_symop_operation_xyz
'x, y, z'
'-x+1/2, -y, z+1/2'
'-x, y+1/2, -z+1/2'
'x+1/2, -y+1/2, -z'

loop_
_atom_site_label
_atom_site_type_symbol
_atom_site_fract_x
_atom_site_fract_y
_atom_site_fract_z
_atom_site_U_iso_or_equiv
_atom_site_adp_type
_atom_site_occupancy
_atom_site_site_symmetry_order
_atom_site_calc_flag
_atom_site_refinement_flags_posn
_atom_site_refinement_flags_adp
_atom_site_refinement_flags_occupancy
_atom_site_disorder_assembly
_atom_site_disorder_group
O1 O 0.15436(17) 0.44977(14) 0.45734(7) 0.0620(7) Uani 1 1 d . . . . .
H1 H 0.1998 0.4371 0.4661 0.093 Uiso 1 1 calc GR . . . .
O2 O 0.19550(16) 0.64443(14) 0.43730(6) 0.0552(6) Uani 1 1 d . . . . .
H2 H 0.1848 0.6088 0.4264 0.083 Uiso 1 1 calc DGR . . . .
O3 O 0.32272(19) 0.60440(14) 0.47670(7) 0.0647(7) Uani 1 1 d . . . . .
H3 H 0.2957 0.6233 0.4624 0.097 Uiso 1 1 calc GR . . . .
O4 O 0.31528(17) 0.45505(16) 0.48156(8) 0.0706(8) Uani 1 1 d . . . . .
H4 H 0.3308 0.4972 0.4854 0.106 Uiso 1 1 calc GR . . . .
O5 O 0.56652(13) 0.32297(10) 0.33325(5) 0.0347(4) Uani 1 1 d . . . . .
O6 O 0.66766(12) 0.41021(10) 0.34781(5) 0.0338(4) Uani 1 1 d . . . . .
O7 O 0.66479(13) 0.66525(10) 0.34722(5) 0.0361(4) Uani 1 1 d . . . . .
O8 O 0.56450(14) 0.75174(10) 0.33164(5) 0.0379(5) Uani 1 1 d . . . . .
O9 O 0.28254(14) 0.74992(11) 0.28954(5) 0.0405(5) Uani 1 1 d . . . . .
O10 O 0.18355(14) 0.66204(11) 0.27379(5) 0.0424(5) Uani 1 1 d . . . . .
O11 O 0.18544(13) 0.40669(11) 0.27370(5) 0.0394(5) Uani 1 1 d . . . . .
O12 O 0.28614(13) 0.32088(10) 0.29022(5) 0.0376(5) Uani 1 1 d . . . . .
C6 C 0.3733(3) 0.67239(18) 0.20580(8) 0.0495(8) Uani 1 1 d D U . . .
H6AA H 0.4097 0.6296 0.2025 0.059 Uiso 0.540(8) 1 calc R . P A 1
H6AB H 0.4090 0.7157 0.2027 0.059 Uiso 0.540(8) 1 calc R . P A 1
H6BC H 0.3989 0.7204 0.2028 0.059 Uiso 0.460(8) 1 calc R . P A 2
H6BD H 0.4218 0.6379 0.2058 0.059 Uiso 0.460(8) 1 calc R . P A 2
C7 C 0.1646(6) 0.4716(7) 0.0987(2) 0.167(4) Uani 1 1 d D U . . .
H7A H 0.2003 0.4749 0.0807 0.251 Uiso 1 1 calc GR . . . .
H7B H 0.1244 0.5121 0.0993 0.251 Uiso 1 1 calc GR . . . .
H7C H 0.1320 0.4267 0.0984 0.251 Uiso 1 1 calc GR . . . .
C8 C 0.2237(5) 0.4736(6) 0.12717(15) 0.135(3) Uani 1 1 d D U . . .
H8A H 0.2484 0.5222 0.1295 0.162 Uiso 1 1 calc R . . . .
H8B H 0.1887 0.4631 0.1452 0.162 Uiso 1 1 calc R . . . .
C9 C 0.2920(3) 0.4224(3) 0.12490(10) 0.0739(12) Uani 1 1 d D U . . .
H9A H 0.3248 0.4320 0.1063 0.089 Uiso 1 1 calc R . . . .
H9B H 0.2666 0.3740 0.1231 0.089 Uiso 1 1 calc R . . . .
C10 C 0.3540(3) 0.4226(2) 0.15103(8) 0.0583(9) Uani 1 1 d D U . . .
H10A H 0.3829 0.4698 0.1518 0.070 Uiso 1 1 calc R . . . .
H10B H 0.3990 0.3861 0.1473 0.070 Uiso 1 1 calc R . . . .
C11 C 0.3138(2) 0.40797(19) 0.18147(8) 0.0498(8) Uani 1 1 d D U . . .
H11A H 0.2790 0.3636 0.1802 0.060 Uiso 1 1 calc R . . . .
H11B H 0.2743 0.4478 0.1866 0.060 Uiso 1 1 calc R . . . .
C12 C 0.3798(2) 0.39969(17) 0.20647(7) 0.0404(7) Uani 1 1 d . . . . .
H12A H 0.4215 0.4398 0.2053 0.048 Uiso 1 1 calc R . . . .
H12B H 0.4121 0.3546 0.2034 0.048 Uiso 1 1 calc R . . . .
C13 C 1.0588(3) 0.4762(3) 0.20243(11) 0.0793(14) Uani 1 1 d . . . . .
H13A H 1.0848 0.4888 0.1831 0.119 Uiso 1 1 calc GR . . . .
H13B H 1.0881 0.4342 0.2108 0.119 Uiso 1 1 calc GR . . . .
H13C H 1.0646 0.5166 0.2163 0.119 Uiso 1 1 calc GR . . . .
C14 C 0.9624(2) 0.4589(2) 0.19787(9) 0.0558(9) Uani 1 1 d . . . . .
H14A H 0.9336 0.5008 0.1887 0.067 Uiso 1 1 calc R . . . .
H14B H 0.9570 0.4181 0.1838 0.067 Uiso 1 1 calc R . . . .
C15 C 0.9175(2) 0.4404(2) 0.22692(9) 0.0505(8) Uani 1 1 d . . . . .
H15A H 0.9244 0.4809 0.2410 0.061 Uiso 1 1 calc R . . . .
H15B H 0.9463 0.3982 0.2359 0.061 Uiso 1 1 calc R . . . .
C16 C 0.8211(2) 0.42399(18) 0.22358(8) 0.0419(7) Uani 1 1 d . . . . .
H16A H 0.7927 0.4641 0.2129 0.050 Uiso 1 1 calc R . . . .
H16B H 0.8138 0.3802 0.2113 0.050 Uiso 1 1 calc R . . . .
C17 C 0.77771(19) 0.41309(18) 0.25371(7) 0.0405(7) Uani 1 1 d . . . . .
H17A H 0.7892 0.4557 0.2663 0.049 Uiso 1 1 calc R . . . .
H17B H 0.8047 0.3714 0.2637 0.049 Uiso 1 1 calc R . . . .
C18 C 0.68033(19) 0.40087(16) 0.25257(7) 0.0364(6) Uani 1 1 d . . . . .
H18A H 0.6683 0.3546 0.2426 0.044 Uiso 1 1 calc R . . . .
H18B H 0.6532 0.4392 0.2405 0.044 Uiso 1 1 calc R . . . .
C19 C 1.0465(3) 0.7319(3) 0.21864(13) 0.0868(16) Uani 1 1 d . . . . .
H19A H 1.0614 0.7132 0.1988 0.130 Uiso 1 1 calc GR . . . .
H19B H 1.0746 0.7028 0.2341 0.130 Uiso 1 1 calc GR . . . .
H19C H 1.0662 0.7816 0.2203 0.130 Uiso 1 1 calc GR . . . .
C20 C 0.9485(3) 0.7290(3) 0.22291(12) 0.0705(12) Uani 1 1 d . . . . .
H20A H 0.9344 0.7464 0.2433 0.085 Uiso 1 1 calc R . . . .
H20B H 0.9211 0.7619 0.2084 0.085 Uiso 1 1 calc R . . . .
C21 C 0.9110(3) 0.6564(2) 0.21898(10) 0.0586(10) Uani 1 1 d . . . . .
H21A H 0.9340 0.6246 0.2348 0.070 Uiso 1 1 calc R . . . .
H21B H 0.9302 0.6370 0.1994 0.070 Uiso 1 1 calc R . . . .
C22 C 0.8126(2) 0.6543(2) 0.22015(9) 0.0520(9) Uani 1 1 d . . . . .
H22A H 0.7897 0.6915 0.2065 0.062 Uiso 1 1 calc R . . . .
H22B H 0.7928 0.6072 0.2126 0.062 Uiso 1 1 calc R . . . .
C23 C 0.7748(2) 0.66611(19) 0.25130(8) 0.0484(8) Uani 1 1 d . . . . .
H23A H 0.7925 0.6260 0.2644 0.058 Uiso 1 1 calc R . . . .
H23B H 0.7993 0.7107 0.2598 0.058 Uiso 1 1 calc R . . . .
C24 C 0.6770(2) 0.67155(17) 0.25151(8) 0.0413(7) Uani 1 1 d . . . . .
H24A H 0.6529 0.6302 0.2405 0.050 Uiso 1 1 calc R . . . .
H24B H 0.6597 0.7156 0.2408 0.050 Uiso 1 1 calc R . . . .
C25 C 0.64887(16) 0.47135(15) 0.30054(7) 0.0328(6) Uani 1 1 d . . . . .
C26 C 0.67753(16) 0.53799(15) 0.40604(7) 0.0327(6) Uani 1 1 d . . . . .
C27 C 0.68290(16) 0.53893(16) 0.43820(7) 0.0339(6) Uani 1 1 d . . . . .
C28 C 0.65740(17) 0.60217(15) 0.33104(7) 0.0330(6) Uani 1 1 d . . . . .
C29 C 0.67146(16) 0.53832(15) 0.37918(6) 0.0317(5) Uani 1 1 d . . . . .
C30 C 0.54601(18) 0.37884(14) 0.28482(7) 0.0335(6) Uani 1 1 d . . . . .
C31 C 0.37105(18) 0.34363(14) 0.28827(7) 0.0338(6) Uani 1 1 d . . . . .
C32 C 0.66280(16) 0.53791(16) 0.34733(6) 0.0314(5) Uani 1 1 d . . . . .
C33 C 0.65869(16) 0.47301(14) 0.33154(7) 0.0313(6) Uani 1 1 d . . . . .
C34 C 0.64287(16) 0.53665(16) 0.28572(7) 0.0325(5) Uani 1 1 d . . . . .
H34 H 0.6350 0.5363 0.2646 0.039 Uiso 1 1 calc R . . . .
C35 C 0.3644(2) 0.81298(16) 0.35871(8) 0.0402(7) Uani 1 1 d . . . . .
C36 C 0.65220(18) 0.48502(16) 0.45362(7) 0.0366(6) Uani 1 1 d . . . . .
C37 C 0.3983(2) 0.69317(15) 0.26207(7) 0.0380(7) Uani 1 1 d . . . . .
C38 C 0.64783(17) 0.60253(15) 0.30017(7) 0.0332(6) Uani 1 1 d . . . . .
C39 C 0.40109(18) 0.37781(14) 0.26264(7) 0.0330(6) Uani 1 1 d . . . . .
C40 C 0.51327(18) 0.34463(14) 0.31017(7) 0.0329(6) Uani 1 1 d . . . . .
C41 C 0.54347(19) 0.69355(15) 0.28389(7) 0.0357(6) Uani 1 1 d . . . . .
C42 C 0.51041(19) 0.72839(14) 0.30866(7) 0.0351(6) Uani 1 1 d . . . . .
C43 C 0.64078(18) 0.40041(15) 0.28403(7) 0.0332(6) Uani 1 1 d . . . . .
H43 H 0.6731 0.3640 0.2960 0.040 Uiso 1 1 calc R . . . .
C44 C 0.42562(18) 0.32615(14) 0.31221(7) 0.0343(6) Uani 1 1 d . . . . .
C45 C 0.22491(18) 0.47002(16) 0.26483(7) 0.0365(6) Uani 1 1 d . . . . .
C46 C 0.3911(2) 0.78340(15) 0.33678(8) 0.0397(7) Uani 1 1 d . . . . .
C47 C 0.3441(2) 0.22245(16) 0.38710(8) 0.0398(7) Uani 1 1 d . . . . .
C48 C 0.4861(2) 0.67664(15) 0.26076(7) 0.0361(6) Uani 1 1 d . . . . .
H48 H 0.5077 0.6530 0.2435 0.043 Uiso 1 1 calc R . . . .
C49 C 0.62476(19) 0.42946(17) 0.46898(7) 0.0381(6) Uani 1 1 d . . . . .
C50 C 0.3293(2) 0.84877(16) 0.38438(7) 0.0382(7) Uani 1 1 d . . . . .
C51 C 0.4092(2) 0.83181(16) 0.43566(7) 0.0387(7) Uani 1 1 d . . . . .
C52 C 0.2233(2) 0.37193(16) 0.29859(8) 0.0398(7) Uani 1 1 d . . . . .
H52A H 0.1775 0.3477 0.3103 0.048 Uiso 1 1 calc R . . . .
H52B H 0.2503 0.4083 0.3117 0.048 Uiso 1 1 calc R . . . .
C53 C 0.29689(17) 0.46922(16) 0.24642(7) 0.0351(6) Uani 1 1 d . . . . .
C54 C 0.4229(2) 0.74671(14) 0.31120(7) 0.0358(6) Uani 1 1 d . . . . .
C55 C 0.58967(19) 0.37485(15) 0.35497(7) 0.0357(6) Uani 1 1 d . . . . .
H55A H 0.5429 0.4107 0.3566 0.043 Uiso 1 1 calc R . . . .
H55B H 0.5958 0.3512 0.3747 0.043 Uiso 1 1 calc R . . . .
C56 C 0.33109(18) 0.53511(16) 0.23762(7) 0.0352(6) Uani 1 1 d . . . . .
H56 H 0.3809 0.5354 0.2253 0.042 Uiso 1 1 calc R . . . .
C57 C -0.02238(19) 0.66692(18) 0.36453(8) 0.0421(7) Uani 1 1 d . . . . .
C58 C 0.22369(19) 0.59882(15) 0.26497(7) 0.0368(6) Uani 1 1 d . . . . .
C59 C 0.48920(18) 0.39484(14) 0.26159(7) 0.0323(6) Uani 1 1 d . . . . .
H59 H 0.5110 0.4183 0.2443 0.039 Uiso 1 1 calc R . . . .
C60 C 0.3356(2) 0.67171(16) 0.23728(7) 0.0401(7) Uani 1 1 d D . . . .
H60 H 0.2882 0.7080 0.2375 0.048 Uiso 1 1 calc R . . . .
C61 C 0.36764(19) 0.72788(14) 0.28733(7) 0.0365(6) Uani 1 1 d . . . . .
C62 C 0.5869(2) 0.70150(16) 0.35370(7) 0.0367(6) Uani 1 1 d . . . . .
H62A H 0.5399 0.6659 0.3556 0.044 Uiso 1 1 calc R . . . .
H62B H 0.5926 0.7263 0.3732 0.044 Uiso 1 1 calc R . . . .
C63 C 0.72565(19) 0.60464(16) 0.45299(7) 0.0385(6) Uani 1 1 d . . . . .
C64 C 0.2211(2) 0.69796(17) 0.29813(8) 0.0425(7) Uani 1 1 d . . . . .
H64A H 0.2493 0.6624 0.3113 0.051 Uiso 1 1 calc R . . . .
H64B H 0.1750 0.7217 0.3099 0.051 Uiso 1 1 calc R . . . .
C65 C 0.18756(17) 0.53436(17) 0.27480(7) 0.0367(6) Uani 1 1 d . . . . .
C66 C 0.3666(2) 0.83885(15) 0.41064(8) 0.0389(7) Uani 1 1 d . . . . .
C67 C 0.06296(18) 0.53857(18) 0.31431(8) 0.0426(7) Uani 1 1 d . . . . .
C68 C 0.33931(19) 0.39869(15) 0.23774(7) 0.0363(6) Uani 1 1 d . . . . .
H68 H 0.2928 0.3616 0.2374 0.044 Uiso 1 1 calc R . . . .
C69 C 0.2635(2) 0.22721(16) 0.39592(8) 0.0420(7) Uani 1 1 d . . . . .
C70 C 0.3932(2) 0.77209(17) 0.45544(8) 0.0399(7) Uani 1 1 d . . . . .
C71 C 0.63826(19) 0.67305(16) 0.28300(7) 0.0372(6) Uani 1 1 d . . . . .
H71 H 0.6703 0.7104 0.2946 0.045 Uiso 1 1 calc R . . . .
C72 C 0.3836(2) 0.72106(17) 0.47130(8) 0.0411(7) Uani 1 1 d . . . . .
C73 C 0.39421(19) 0.29017(15) 0.33810(8) 0.0361(6) Uani 1 1 d . . . . .
C74 C 0.2507(2) 0.89729(16) 0.37903(8) 0.0421(7) Uani 1 1 d . . . . .
C75 C -0.00059(18) 0.54391(19) 0.33744(8) 0.0426(7) Uani 1 1 d . . . . .
C76 C 0.5357(2) 0.42485(17) 0.47815(7) 0.0407(7) Uani 1 1 d . . . . .
C77 C 0.3748(2) 0.65740(16) 0.49114(8) 0.0417(7) Uani 1 1 d . . . . .
C78 C 0.02680(19) 0.67911(17) 0.39146(8) 0.0421(7) Uani 1 1 d . . . . .
C79 C 0.6839(2) 0.36620(18) 0.47731(8) 0.0432(7) Uani 1 1 d . . . . .
C80 C -0.05333(19) 0.47678(18) 0.34518(8) 0.0437(7) Uani 1 1 d . . . . .
C81 C 0.1242(2) 0.33233(18) 0.43908(8) 0.0436(7) Uani 1 1 d . . . . .
C82 C 0.3697(2) 0.26052(15) 0.36054(8) 0.0389(7) Uani 1 1 d . . . . .
C83 C 0.4130(2) 0.17825(17) 0.40318(8) 0.0449(7) Uani 1 1 d . . . . .
C84 C 0.0691(2) 0.68536(17) 0.41380(8) 0.0418(7) Uani 1 1 d . . . . .
C85 C 0.1811(2) 0.23095(16) 0.40277(8) 0.0403(7) Uani 1 1 d . . . . .
C86 C 0.11807(18) 0.53475(17) 0.29544(7) 0.0401(6) Uani 1 1 d . . . . .
C87 C -0.01188(19) 0.60587(19) 0.35074(8) 0.0442(7) Uani 1 1 d . . . . .
C88 C 0.1512(2) 0.28605(17) 0.42277(8) 0.0412(7) Uani 1 1 d . . . . .
C89 C 0.29518(19) 0.60065(16) 0.24618(7) 0.0377(6) Uani 1 1 d . . . . .
C90 C 0.0929(2) 0.39190(18) 0.45804(8) 0.0456(7) Uani 1 1 d . . . . .
C91 C 0.4621(2) 0.41857(18) 0.48546(8) 0.0463(8) Uani 1 1 d . . . . .
C92 C -0.0860(2) 0.72457(18) 0.35375(9) 0.0468(8) Uani 1 1 d . . . . .
C93 C 0.4797(2) 0.88613(16) 0.44492(7) 0.0400(7) Uani 1 1 d . . . . .
C94 C 0.1186(2) 0.68463(17) 0.44185(8) 0.0428(7) Uani 1 1 d . . . . .
C95 C 0.6813(2) 0.67263(17) 0.44110(9) 0.0486(8) Uani 1 1 d . . . . .
H95A H 0.6863 0.6743 0.4192 0.073 Uiso 1 1 calc GR . . . .
H95B H 0.7090 0.7150 0.4498 0.073 Uiso 1 1 calc GR . . . .
H95C H 0.6202 0.6719 0.4467 0.073 Uiso 1 1 calc GR . . . .
C96 C 0.8214(2) 0.60467(18) 0.44414(9) 0.0461(8) Uani 1 1 d . . . . .
H96A H 0.8489 0.5610 0.4516 0.069 Uiso 1 1 calc GR . . . .
H96B H 0.8498 0.6466 0.4529 0.069 Uiso 1 1 calc GR . . . .
H96C H 0.8264 0.6064 0.4223 0.069 Uiso 1 1 calc GR . . . .
C97 C 0.1143(2) 0.18003(17) 0.38915(8) 0.0432(7) Uani 1 1 d . . . . .
C98 C 0.3721(2) 0.4062(2) 0.49573(9) 0.0503(8) Uani 1 1 d . . . . .
C99 C 0.2247(2) 0.93496(18) 0.40792(8) 0.0483(8) Uani 1 1 d . . . . .
H99A H 0.2125 0.8992 0.4234 0.073 Uiso 1 1 calc GR . . . .
H99B H 0.1731 0.9639 0.4043 0.073 Uiso 1 1 calc GR . . . .
H99C H 0.2719 0.9660 0.4146 0.073 Uiso 1 1 calc GR . . . .
C100 C 0.7176(2) 0.6005(2) 0.48703(8) 0.0477(8) Uani 1 1 d . . . . .
H10C H 0.6566 0.6001 0.4926 0.071 Uiso 1 1 calc GR . . . .
H10D H 0.7459 0.6422 0.4961 0.071 Uiso 1 1 calc GR . . . .
H10E H 0.7453 0.5566 0.4942 0.071 Uiso 1 1 calc GR . . . .
C101 C 0.4921(2) 0.94236(18) 0.42053(9) 0.0493(8) Uani 1 1 d . . . . .
H10F H 0.5095 0.9188 0.4019 0.074 Uiso 1 1 calc GR . . . .
H10G H 0.5369 0.9763 0.4267 0.074 Uiso 1 1 calc GR . . . .
H10H H 0.4378 0.9681 0.4174 0.074 Uiso 1 1 calc GR . . . .
C102 C 0.1587(3) 0.12510(19) 0.36911(9) 0.0528(8) Uani 1 1 d . . . . .
H10I H 0.1929 0.1500 0.3539 0.079 Uiso 1 1 calc GR . . . .
H10J H 0.1151 0.0952 0.3593 0.079 Uiso 1 1 calc GR . . . .
H10K H 0.1965 0.0948 0.3813 0.079 Uiso 1 1 calc GR . . . .
C103 C 0.2758(2) 0.95247(17) 0.35515(8) 0.0478(8) Uani 1 1 d . . . . .
H10L H 0.3239 0.9816 0.3625 0.072 Uiso 1 1 calc GR . . . .
H10M H 0.2264 0.9835 0.3509 0.072 Uiso 1 1 calc GR . . . .
H10N H 0.2932 0.9276 0.3368 0.072 Uiso 1 1 calc GR . . . .
C104 C 0.0659(2) 0.1416(2) 0.41434(9) 0.0522(8) Uani 1 1 d . . . . .
H10O H 0.1061 0.1113 0.4256 0.078 Uiso 1 1 calc GR . . . .
H10P H 0.0202 0.1117 0.4057 0.078 Uiso 1 1 calc GR . . . .
H10Q H 0.0402 0.1771 0.4278 0.078 Uiso 1 1 calc GR . . . .
C105 C 0.1767(2) 0.8514(2) 0.36727(9) 0.0531(9) Uani 1 1 d . . . . .
H10R H 0.1948 0.8270 0.3489 0.080 Uiso 1 1 calc GR . . . .
H10S H 0.1269 0.8819 0.3630 0.080 Uiso 1 1 calc GR . . . .
H10T H 0.1609 0.8157 0.3824 0.080 Uiso 1 1 calc GR . . . .
C106 C 0.4503(2) 0.92270(18) 0.47388(8) 0.0476(8) Uani 1 1 d . . . . .
H10U H 0.3987 0.9514 0.4699 0.071 Uiso 1 1 calc GR . . . .
H10V H 0.4964 0.9539 0.4813 0.071 Uiso 1 1 calc GR . . . .
H10W H 0.4370 0.8862 0.4890 0.071 Uiso 1 1 calc GR . . . .
C107 C -0.1102(2) 0.4911(2) 0.37220(9) 0.0526(9) Uani 1 1 d . . . . .
H10X H -0.0742 0.5049 0.3893 0.079 Uiso 1 1 calc GR . . . .
H10Y H -0.1426 0.4476 0.3772 0.079 Uiso 1 1 calc GR . . . .
H H -0.1505 0.5299 0.3676 0.079 Uiso 1 1 calc GR . . . .
C108 C 0.5643(2) 0.84521(19) 0.44968(8) 0.0465(8) Uani 1 1 d . . . . .
H10Z H 0.6088 0.8784 0.4568 0.070 Uiso 1 1 calc GR . . . .
HA H 0.5827 0.8237 0.4307 0.070 Uiso 1 1 calc GR . . . .
HB H 0.5555 0.8074 0.4646 0.070 Uiso 1 1 calc GR . . . .
C109 C -0.1096(2) 0.4582(2) 0.31827(9) 0.0542(9) Uani 1 1 d . . . . .
H10 H -0.1509 0.4970 0.3148 0.081 Uiso 1 1 calc GR . . . .
HC H -0.1408 0.4136 0.3223 0.081 Uiso 1 1 calc GR . . . .
HD H -0.0732 0.4521 0.3005 0.081 Uiso 1 1 calc GR . . . .
C110 C 0.4477(3) 0.1219(2) 0.38102(9) 0.0548(9) Uani 1 1 d . . . . .
H11C H 0.4006 0.0903 0.3748 0.082 Uiso 1 1 calc GR . . . .
H11D H 0.4928 0.0935 0.3908 0.082 Uiso 1 1 calc GR . . . .
H11E H 0.4718 0.1460 0.3634 0.082 Uiso 1 1 calc GR . . . .
C111 C 0.0083(2) 0.4149(2) 0.35179(10) 0.0553(9) Uani 1 1 d . . . . .
H11F H 0.0427 0.4044 0.3339 0.083 Uiso 1 1 calc GR . . . .
H11G H -0.0249 0.3723 0.3574 0.083 Uiso 1 1 calc GR . . . .
H11H H 0.0468 0.4282 0.3683 0.083 Uiso 1 1 calc GR . . . .
C112 C 0.6496(3) 0.29926(19) 0.46158(10) 0.0562(9) Uani 1 1 d . . . . .
H11I H 0.5901 0.2904 0.4679 0.084 Uiso 1 1 calc GR . . . .
H11J H 0.6855 0.2580 0.4669 0.084 Uiso 1 1 calc GR . . . .
H11K H 0.6513 0.3065 0.4398 0.084 Uiso 1 1 calc GR . . . .
C113 C 0.0099(2) 0.4224(2) 0.44526(10) 0.0555(9) Uani 1 1 d . . . . .
H11L H -0.0116 0.4603 0.4585 0.083 Uiso 1 1 calc GR . . . .
H11M H -0.0333 0.3842 0.4438 0.083 Uiso 1 1 calc GR . . . .
H11N H 0.0210 0.4422 0.4253 0.083 Uiso 1 1 calc GR . . . .
C114 C -0.1560(2) 0.7334(2) 0.37760(10) 0.0526(9) Uani 1 1 d . . . . .
H11O H -0.1882 0.6885 0.3796 0.079 Uiso 1 1 calc GR . . . .
H11P H -0.1954 0.7719 0.3716 0.079 Uiso 1 1 calc GR . . . .
H11Q H -0.1292 0.7455 0.3968 0.079 Uiso 1 1 calc GR . . . .
C115 C 0.6806(3) 0.3552(2) 0.51112(9) 0.0607(10) Uani 1 1 d . . . . .
H11R H 0.7006 0.3987 0.5212 0.091 Uiso 1 1 calc GR . . . .
H11S H 0.7179 0.3149 0.5166 0.091 Uiso 1 1 calc GR . . . .
H11T H 0.6213 0.3448 0.5172 0.091 Uiso 1 1 calc GR . . . .
C116 C 0.3745(3) 0.1409(2) 0.43063(9) 0.0557(9) Uani 1 1 d . . . . .
H11U H 0.3512 0.1769 0.4444 0.084 Uiso 1 1 calc GR . . . .
H11V H 0.4195 0.1133 0.4408 0.084 Uiso 1 1 calc GR . . . .
H11W H 0.3282 0.1086 0.4242 0.084 Uiso 1 1 calc GR . . . .
C117 C 0.4625(2) 0.6231(2) 0.49559(10) 0.0544(9) Uani 1 1 d . . . . .
H11X H 0.4570 0.5819 0.5091 0.082 Uiso 1 1 calc GR . . . .
H11Y H 0.5021 0.6582 0.5044 0.082 Uiso 1 1 calc GR . . . .
HE H 0.4851 0.6071 0.4762 0.082 Uiso 1 1 calc GR . . . .
C118 C 0.4863(3) 0.2278(2) 0.41258(11) 0.0606(10) Uani 1 1 d . . . . .
H11Z H 0.5096 0.2520 0.3949 0.091 Uiso 1 1 calc GR . . . .
HF H 0.5319 0.1996 0.4222 0.091 Uiso 1 1 calc GR . . . .
HG H 0.4645 0.2636 0.4267 0.091 Uiso 1 1 calc GR . . . .
C119 C -0.1268(2) 0.7024(2) 0.32429(9) 0.0577(9) Uani 1 1 d . . . . .
H11 H -0.0818 0.6972 0.3090 0.087 Uiso 1 1 calc GR . . . .
HH H -0.1681 0.7391 0.3179 0.087 Uiso 1 1 calc GR . . . .
HI H -0.1567 0.6566 0.3269 0.087 Uiso 1 1 calc GR . . . .
C120 C 0.7761(2) 0.3811(2) 0.46744(10) 0.0537(9) Uani 1 1 d . . . . .
H12C H 0.7771 0.3911 0.4459 0.081 Uiso 1 1 calc GR . . . .
H12D H 0.8120 0.3391 0.4717 0.081 Uiso 1 1 calc GR . . . .
H12E H 0.7985 0.4225 0.4784 0.081 Uiso 1 1 calc GR . . . .
C121 C 0.0516(3) 0.2246(2) 0.37033(10) 0.0629(10) Uani 1 1 d . . . . .
H12F H 0.0230 0.2599 0.3832 0.094 Uiso 1 1 calc GR . . . .
H12G H 0.0082 0.1930 0.3614 0.094 Uiso 1 1 calc GR . . . .
H12H H 0.0834 0.2493 0.3544 0.094 Uiso 1 1 calc GR . . . .
C122 C 0.0810(3) 0.3681(2) 0.48977(9) 0.0633(10) Uani 1 1 d . . . . .
H12I H 0.1358 0.3500 0.4976 0.095 Uiso 1 1 calc GR . . . .
H12J H 0.0376 0.3299 0.4905 0.095 Uiso 1 1 calc GR . . . .
H12K H 0.0617 0.4086 0.5020 0.095 Uiso 1 1 calc GR . . . .
C123 C 0.1482(3) 0.7593(2) 0.45066(11) 0.0636(11) Uani 1 1 d . . . . .
H12L H 0.1808 0.7568 0.4694 0.095 Uiso 1 1 calc GR . . . .
H12M H 0.0978 0.7903 0.4534 0.095 Uiso 1 1 calc GR . . . .
H12N H 0.1850 0.7790 0.4348 0.095 Uiso 1 1 calc GR . . . .
C124 C 0.3343(4) 0.6788(2) 0.52032(11) 0.0757(14) Uani 1 1 d . . . . .
H12O H 0.2766 0.6982 0.5166 0.114 Uiso 1 1 calc GR . . . .
H12P H 0.3700 0.7154 0.5300 0.114 Uiso 1 1 calc GR . . . .
H12Q H 0.3299 0.6368 0.5334 0.114 Uiso 1 1 calc GR . . . .
C125 C -0.0378(3) 0.7951(2) 0.34992(12) 0.0679(12) Uani 1 1 d . . . . .
H12R H -0.0098 0.8081 0.3688 0.102 Uiso 1 1 calc GR . . . .
H12S H -0.0785 0.8329 0.3442 0.102 Uiso 1 1 calc GR . . . .
H12T H 0.0060 0.7899 0.3342 0.102 Uiso 1 1 calc GR . . . .
C126 C 0.0659(3) 0.6501(3) 0.46610(10) 0.0699(12) Uani 1 1 d . . . . .
H12U H 0.0452 0.6034 0.4592 0.105 Uiso 1 1 calc GR . . . .
H12V H 0.0166 0.6808 0.4710 0.105 Uiso 1 1 calc GR . . . .
H12W H 0.1016 0.6436 0.4840 0.105 Uiso 1 1 calc GR . . . .
C127 C 0.3436(3) 0.3331(2) 0.48617(15) 0.0821(16) Uani 1 1 d . . . . .
H12X H 0.2821 0.3273 0.4904 0.123 Uiso 1 1 calc GR . . . .
H12Y H 0.3765 0.2969 0.4972 0.123 Uiso 1 1 calc GR . . . .
HJ H 0.3537 0.3273 0.4646 0.123 Uiso 1 1 calc GR . . . .
C128 C 0.3672(3) 0.4189(4) 0.52910(12) 0.0956(18) Uani 1 1 d . . . . .
H12Z H 0.3882 0.4672 0.5337 0.143 Uiso 1 1 calc GR . . . .
HK H 0.4028 0.3835 0.5395 0.143 Uiso 1 1 calc GR . . . .
HL H 0.3072 0.4144 0.5357 0.143 Uiso 1 1 calc GR . . . .
C1 C 0.1585(8) 0.7494(9) 0.0959(3) 0.092(5) Uani 0.540(8) 1 d D U P A 1
H1A H 0.1927 0.7399 0.0779 0.138 Uiso 0.540(8) 1 calc GR . P A 1
H1B H 0.1324 0.7971 0.0945 0.138 Uiso 0.540(8) 1 calc GR . P A 1
H1C H 0.1130 0.7132 0.0977 0.138 Uiso 0.540(8) 1 calc GR . P A 1
C2 C 0.2167(11) 0.7462(8) 0.1235(3) 0.107(5) Uani 0.540(8) 1 d D U P A 1
H2A H 0.2638 0.7815 0.1212 0.129 Uiso 0.540(8) 1 calc R . P A 1
H2B H 0.1828 0.7597 0.1414 0.129 Uiso 0.540(8) 1 calc R . P A 1
C3 C 0.2544(6) 0.6738(6) 0.1282(2) 0.093(3) Uani 0.540(8) 1 d D U P A 1
H3A H 0.2786 0.6575 0.1088 0.111 Uiso 0.540(8) 1 calc R . P A 1
H3B H 0.2069 0.6407 0.1334 0.111 Uiso 0.540(8) 1 calc R . P A 1
C4 C 0.3231(5) 0.6661(4) 0.15143(13) 0.055(2) Uani 0.540(8) 1 d D U P A 1
H4A H 0.3675 0.7032 0.1478 0.067 Uiso 0.540(8) 1 calc R . P A 1
H4B H 0.3510 0.6188 0.1488 0.067 Uiso 0.540(8) 1 calc R . P A 1
C5 C 0.2930(6) 0.6722(7) 0.18335(17) 0.049(2) Uani 0.540(8) 1 d D U P A 1
H5A H 0.2545 0.6315 0.1882 0.059 Uiso 0.540(8) 1 calc R . P A 1
H5B H 0.2597 0.7171 0.1859 0.059 Uiso 0.540(8) 1 calc R . P A 1
C1A C 0.1799(12) 0.7157(11) 0.0910(3) 0.097(6) Uani 0.460(8) 1 d D U P A 2
H1AA H 0.1966 0.6752 0.0783 0.146 Uiso 0.460(8) 1 calc GR . P A 2
H1AB H 0.1856 0.7604 0.0797 0.146 Uiso 0.460(8) 1 calc GR . P A 2
H1AC H 0.1199 0.7098 0.0974 0.146 Uiso 0.460(8) 1 calc GR . P A 2
C2A C 0.2382(9) 0.7185(11) 0.1185(3) 0.095(5) Uani 0.460(8) 1 d D U P A 2
H2AA H 0.2834 0.6815 0.1160 0.114 Uiso 0.460(8) 1 calc R . P A 2
H2AB H 0.2673 0.7656 0.1187 0.114 Uiso 0.460(8) 1 calc R . P A 2
C3A C 0.1960(7) 0.7074(6) 0.1485(2) 0.075(3) Uani 0.460(8) 1 d D U P A 2
H3AA H 0.1694 0.6592 0.1486 0.090 Uiso 0.460(8) 1 calc R . P A 2
H3AB H 0.1488 0.7428 0.1505 0.090 Uiso 0.460(8) 1 calc R . P A 2
C4A C 0.2535(5) 0.7138(5) 0.17559(19) 0.060(2) Uani 0.460(8) 1 d D U P A 2
H4AA H 0.2824 0.7611 0.1749 0.072 Uiso 0.460(8) 1 calc R . P A 2
H4AB H 0.2168 0.7130 0.1937 0.072 Uiso 0.460(8) 1 calc R . P A 2
C5A C 0.3218(8) 0.6570(7) 0.1790(2) 0.053(3) Uani 0.460(8) 1 d D U P A 2
H5AA H 0.2944 0.6093 0.1809 0.064 Uiso 0.460(8) 1 calc R . P A 2
H5AB H 0.3594 0.6565 0.1610 0.064 Uiso 0.460(8) 1 calc R . P A 2
O1B O 0.17700(18) 0.52337(18) 0.40453(8) 0.0729(9) Uani 1 1 d . U . . .
H1BA H 0.1715 0.4863 0.4150 0.109 Uiso 1 1 calc DGR . . . .
C1B C 0.2244(3) 0.5066(2) 0.37802(10) 0.0628(10) Uani 1 1 d D U . . .
H1BB H 0.1910 0.5236 0.3605 0.075 Uiso 0.582(10) 1 calc R . P B 1
H1BC H 0.2290 0.4539 0.3764 0.075 Uiso 0.582(10) 1 calc R . P B 1
H1BD H 0.2120 0.5433 0.3626 0.075 Uiso 0.418(10) 1 calc R . P B 2
H1BE H 0.2045 0.4599 0.3702 0.075 Uiso 0.418(10) 1 calc R . P B 2
C2B C 0.3146(4) 0.5381(4) 0.37601(15) 0.0444(16) Uani 0.582(10) 1 d D U P B 1
C3B C 0.3652(4) 0.5097(3) 0.40371(14) 0.0430(17) Uani 0.582(10) 1 d D U P B 1
H3BA H 0.3323 0.5254 0.4218 0.052 Uiso 0.582(10) 1 calc R . P B 1
C4B C 0.4544(6) 0.5397(7) 0.4069(4) 0.065(3) Uani 0.582(10) 1 d D U P B 1
H4BA H 0.4845 0.5365 0.3877 0.098 Uiso 0.582(10) 1 calc GR . P B 1
H4BB H 0.4861 0.5121 0.4220 0.098 Uiso 0.582(10) 1 calc GR . P B 1
H4BC H 0.4509 0.5899 0.4132 0.098 Uiso 0.582(10) 1 calc GR . P B 1
C5B C 0.3114(7) 0.6195(5) 0.3763(2) 0.056(2) Uani 0.582(10) 1 d D U P B 1
H5BA H 0.2681 0.6361 0.3619 0.085 Uiso 0.582(10) 1 calc GR . P B 1
H5BB H 0.3680 0.6386 0.3707 0.085 Uiso 0.582(10) 1 calc GR . P B 1
H5BC H 0.2962 0.6362 0.3964 0.085 Uiso 0.582(10) 1 calc GR . P B 1
C6B C 0.3718(8) 0.4290(5) 0.4056(2) 0.049(2) Uani 0.582(10) 1 d D U P B 1
H6BA H 0.3139 0.4081 0.4059 0.074 Uiso 0.582(10) 1 calc GR . P B 1
H6BB H 0.4026 0.4155 0.4239 0.074 Uiso 0.582(10) 1 calc GR . P B 1
H6BE H 0.4033 0.4109 0.3881 0.074 Uiso 0.582(10) 1 calc GR . P B 1
C7B C 0.3551(12) 0.5077(11) 0.3469(3) 0.059(3) Uani 0.582(10) 1 d D U P B 1
H7BA H 0.3544 0.4553 0.3476 0.089 Uiso 0.582(10) 1 calc GR . P B 1
H7BB H 0.4147 0.5246 0.3451 0.089 Uiso 0.582(10) 1 calc GR . P B 1
H7BC H 0.3218 0.5242 0.3295 0.089 Uiso 0.582(10) 1 calc GR . P B 1
C2C C 0.3257(6) 0.5031(6) 0.3833(3) 0.060(3) Uani 0.418(10) 1 d D U P B 2
C3C C 0.3586(6) 0.5709(5) 0.3986(2) 0.059(3) Uani 0.418(10) 1 d D U P B 2
H3C H 0.3277 0.5737 0.4182 0.071 Uiso 0.418(10) 1 calc R . P B 2
C4C C 0.4545(9) 0.5720(10) 0.4061(5) 0.072(5) Uani 0.418(10) 1 d D U P B 2
H4CA H 0.4873 0.5524 0.3892 0.108 Uiso 0.418(10) 1 calc GR . P B 2
H4CB H 0.4650 0.5429 0.4240 0.108 Uiso 0.418(10) 1 calc GR . P B 2
H4CC H 0.4728 0.6214 0.4099 0.108 Uiso 0.418(10) 1 calc GR . P B 2
C5C C 0.3510(18) 0.4369(12) 0.4022(6) 0.108(8) Uani 0.418(10) 1 d D U P B 2
H5CA H 0.3308 0.4433 0.4228 0.162 Uiso 0.418(10) 1 calc GR . P B 2
H5CB H 0.4138 0.4314 0.4021 0.162 Uiso 0.418(10) 1 calc GR . P B 2
H5CC H 0.3244 0.3939 0.3936 0.162 Uiso 0.418(10) 1 calc GR . P B 2
C6C C 0.3369(13) 0.6390(8) 0.3821(5) 0.083(5) Uani 0.418(10) 1 d D U P B 2
H6CA H 0.3621 0.6375 0.3620 0.124 Uiso 0.418(10) 1 calc GR . P B 2
H6CB H 0.3602 0.6800 0.3931 0.124 Uiso 0.418(10) 1 calc GR . P B 2
H6CC H 0.2741 0.6437 0.3805 0.124 Uiso 0.418(10) 1 calc GR . P B 2
C7C C 0.364(2) 0.506(2) 0.3510(5) 0.100(9) Uani 0.418(10) 1 d D U P B 2
H7CA H 0.3427 0.4656 0.3393 0.150 Uiso 0.418(10) 1 calc GR . P B 2
H7CB H 0.4271 0.5041 0.3521 0.150 Uiso 0.418(10) 1 calc GR . P B 2
H7CC H 0.3467 0.5511 0.3414 0.150 Uiso 0.418(10) 1 calc GR . P B 2

loop_
_atom_site_aniso_label
_atom_site_aniso_U_11
_atom_site_aniso_U_22
_atom_site_aniso_U_33
_atom_site_aniso_U_23
_atom_site_aniso_U_13
_atom_site_aniso_U_12
O1 0.0461(13) 0.0515(15) 0.089(2) -0.0167(13) 0.0041(14) -0.0062(11)
O2 0.0422(13) 0.0547(14) 0.0687(17) -0.0077(12) -0.0066(12) 0.0100(11)
O3 0.0639(17) 0.0518(14) 0.0783(19) 0.0135(13) -0.0253(15) -0.0176(13)
O4 0.0389(13) 0.0556(16) 0.117(2) 0.0195(17) 0.0012(14) 0.0030(12)
O5 0.0318(10) 0.0273(9) 0.0450(12) 0.0018(8) 0.0004(9) 0.0002(8)
O6 0.0270(9) 0.0285(9) 0.0459(12) 0.0032(8) 0.0010(8) -0.0001(8)
O7 0.0303(10) 0.0283(9) 0.0497(12) -0.0030(8) -0.0042(9) -0.0032(8)
O8 0.0387(11) 0.0260(9) 0.0490(12) -0.0026(8) -0.0084(9) -0.0019(8)
O9 0.0365(11) 0.0286(10) 0.0564(13) -0.0030(9) -0.0064(10) 0.0048(8)
O10 0.0329(10) 0.0328(10) 0.0616(14) -0.0100(10) -0.0088(10) 0.0072(9)
O11 0.0273(9) 0.0322(10) 0.0588(14) -0.0027(9) -0.0004(9) -0.0034(8)
O12 0.0263(9) 0.0279(9) 0.0586(13) -0.0033(9) 0.0042(9) -0.0035(8)
C6 0.068(2) 0.0339(15) 0.0463(18) 0.0062(13) -0.0091(16) -0.0087(15)
C7 0.117(6) 0.245(11) 0.140(6) 0.033(7) -0.062(5) 0.029(7)
C8 0.096(4) 0.226(9) 0.084(4) -0.026(5) -0.018(3) 0.056(5)
C9 0.088(3) 0.075(3) 0.059(2) 0.012(2) -0.012(2) -0.018(2)
C10 0.074(3) 0.051(2) 0.050(2) 0.0032(16) -0.0033(18) 0.0054(18)
C11 0.0506(19) 0.0451(18) 0.054(2) -0.0038(15) -0.0096(16) -0.0088(15)
C12 0.0408(16) 0.0339(15) 0.0465(18) -0.0073(13) -0.0008(13) -0.0011(13)
C13 0.042(2) 0.121(4) 0.076(3) -0.005(3) 0.014(2) -0.014(2)
C14 0.0389(17) 0.071(2) 0.057(2) -0.0039(19) 0.0107(15) -0.0051(18)
C15 0.0343(16) 0.059(2) 0.058(2) -0.0007(16) 0.0101(15) -0.0001(14)
C16 0.0355(15) 0.0425(16) 0.0478(18) -0.0030(14) 0.0076(14) -0.0016(13)
C17 0.0301(14) 0.0459(17) 0.0455(18) -0.0010(14) 0.0034(13) 0.0007(13)
C18 0.0294(13) 0.0359(14) 0.0440(17) -0.0039(12) 0.0021(12) -0.0011(12)
C19 0.047(2) 0.115(4) 0.098(4) 0.021(3) -0.009(2) -0.012(3)
C20 0.047(2) 0.079(3) 0.086(3) 0.010(2) 0.001(2) -0.002(2)
C21 0.050(2) 0.061(2) 0.065(2) 0.0104(19) 0.0111(18) 0.0088(18)
C22 0.050(2) 0.0449(18) 0.061(2) 0.0037(16) 0.0111(17) 0.0030(15)
C23 0.0429(18) 0.0440(17) 0.058(2) 0.0103(15) 0.0049(16) -0.0064(15)
C24 0.0398(16) 0.0345(15) 0.0497(18) 0.0090(13) 0.0064(14) -0.0056(13)
C25 0.0216(11) 0.0332(14) 0.0437(15) 0.0015(12) 0.0023(11) -0.0024(11)
C26 0.0236(11) 0.0290(12) 0.0456(17) -0.0002(12) 0.0010(11) 0.0008(11)
C27 0.0229(11) 0.0334(13) 0.0453(15) -0.0011(13) -0.0007(11) 0.0048(12)
C28 0.0251(12) 0.0287(13) 0.0453(16) -0.0019(12) 0.0001(11) -0.0050(11)
C29 0.0220(11) 0.0294(12) 0.0436(16) 0.0006(12) 0.0000(10) -0.0002(11)
C30 0.0295(13) 0.0237(13) 0.0473(17) -0.0032(11) 0.0048(12) 0.0000(10)
C31 0.0265(13) 0.0248(12) 0.0502(17) -0.0057(12) 0.0036(12) -0.0034(10)
C32 0.0196(11) 0.0316(12) 0.0432(15) 0.0014(12) -0.0008(10) -0.0017(11)
C33 0.0210(11) 0.0293(13) 0.0435(15) 0.0036(11) 0.0014(10) -0.0005(10)
C34 0.0244(12) 0.0321(13) 0.0409(15) 0.0027(12) 0.0017(10) -0.0025(11)
C35 0.0422(17) 0.0280(14) 0.0504(19) -0.0025(13) -0.0072(14) 0.0044(12)
C36 0.0261(13) 0.0400(15) 0.0437(16) -0.0039(12) -0.0035(12) 0.0019(11)
C37 0.0405(16) 0.0268(13) 0.0466(17) 0.0039(12) -0.0034(13) -0.0008(12)
C38 0.0239(12) 0.0327(14) 0.0429(16) 0.0010(12) 0.0013(11) -0.0047(11)
C39 0.0305(14) 0.0233(12) 0.0451(16) -0.0047(11) 0.0012(12) -0.0008(10)
C40 0.0290(13) 0.0246(12) 0.0450(17) -0.0019(11) 0.0024(12) 0.0005(10)
C41 0.0343(15) 0.0251(13) 0.0475(17) 0.0051(12) -0.0003(13) -0.0036(11)
C42 0.0366(15) 0.0225(12) 0.0462(17) 0.0015(12) -0.0053(13) -0.0031(11)
C43 0.0272(13) 0.0299(13) 0.0427(16) 0.0017(12) 0.0016(12) -0.0007(11)
C44 0.0298(14) 0.0229(12) 0.0502(18) -0.0024(12) 0.0040(12) -0.0014(10)
C45 0.0283(13) 0.0300(13) 0.0513(17) -0.0020(13) -0.0062(12) -0.0030(12)
C46 0.0403(16) 0.0262(13) 0.0525(19) 0.0004(13) -0.0073(14) 0.0033(12)
C47 0.0374(15) 0.0284(14) 0.0535(19) 0.0000(12) 0.0072(14) -0.0057(12)
C48 0.0385(15) 0.0254(13) 0.0445(17) 0.0019(12) 0.0002(13) -0.0028(11)
C49 0.0305(14) 0.0439(16) 0.0400(16) -0.0004(13) -0.0001(12) -0.0016(12)
C50 0.0365(15) 0.0286(13) 0.0496(18) -0.0032(12) -0.0054(13) -0.0016(12)
C51 0.0344(15) 0.0327(14) 0.0491(18) -0.0024(13) 0.0018(13) 0.0045(12)
C52 0.0305(14) 0.0328(14) 0.0563(19) -0.0016(13) 0.0059(14) -0.0019(12)
C53 0.0269(13) 0.0341(14) 0.0443(16) -0.0028(13) -0.0040(11) -0.0036(11)
C54 0.0400(16) 0.0209(12) 0.0466(17) -0.0010(11) -0.0025(13) 0.0020(11)
C55 0.0345(14) 0.0292(13) 0.0435(17) 0.0018(12) 0.0035(12) -0.0001(11)
C56 0.0309(13) 0.0316(13) 0.0431(15) -0.0016(13) -0.0049(11) -0.0003(12)
C57 0.0254(14) 0.0443(17) 0.057(2) -0.0040(15) -0.0017(13) 0.0025(12)
C58 0.0319(14) 0.0277(13) 0.0507(18) -0.0055(12) -0.0095(13) 0.0038(11)
C59 0.0289(13) 0.0264(13) 0.0418(16) -0.0004(11) 0.0033(11) -0.0017(11)
C60 0.0416(16) 0.0287(14) 0.0499(18) 0.0019(13) -0.0103(14) 0.0020(12)
C61 0.0357(15) 0.0227(12) 0.0510(18) 0.0020(12) -0.0053(13) 0.0018(11)
C62 0.0353(15) 0.0306(14) 0.0443(17) -0.0014(12) -0.0008(13) -0.0002(11)
C63 0.0290(13) 0.0356(15) 0.0507(18) -0.0089(13) -0.0020(13) 0.0035(12)
C64 0.0362(15) 0.0352(15) 0.056(2) -0.0070(14) -0.0004(15) 0.0033(13)
C65 0.0249(12) 0.0359(14) 0.0492(16) -0.0049(13) -0.0054(11) 0.0013(12)
C66 0.0368(15) 0.0295(14) 0.0506(18) -0.0040(12) -0.0001(13) 0.0017(11)
C67 0.0265(13) 0.0449(16) 0.0563(19) -0.0090(16) -0.0078(13) 0.0045(13)
C68 0.0307(14) 0.0289(13) 0.0494(17) -0.0040(12) -0.0023(13) -0.0033(11)
C69 0.0467(17) 0.0300(14) 0.0491(18) 0.0026(13) 0.0071(14) -0.0024(13)
C70 0.0338(15) 0.0369(15) 0.0490(18) -0.0066(13) -0.0011(13) 0.0028(12)
C71 0.0349(15) 0.0310(14) 0.0456(17) 0.0012(12) 0.0002(13) -0.0055(12)
C72 0.0351(15) 0.0376(16) 0.0507(19) -0.0018(14) -0.0021(13) 0.0027(13)
C73 0.0303(14) 0.0249(13) 0.0532(19) -0.0021(12) 0.0034(13) -0.0001(11)
C74 0.0387(16) 0.0330(15) 0.0546(19) -0.0041(13) -0.0062(14) 0.0034(12)
C75 0.0242(13) 0.0510(18) 0.0527(18) -0.0061(15) -0.0077(12) 0.0060(13)
C76 0.0349(16) 0.0423(17) 0.0447(17) 0.0025(13) -0.0021(13) -0.0009(13)
C77 0.0384(16) 0.0346(15) 0.0521(19) 0.0004(13) -0.0010(14) -0.0004(12)
C78 0.0284(14) 0.0376(16) 0.060(2) -0.0056(14) -0.0003(14) 0.0031(12)
C79 0.0366(15) 0.0442(17) 0.0488(18) 0.0072(14) -0.0007(14) 0.0020(13)
C80 0.0246(13) 0.0515(19) 0.0550(19) -0.0062(15) -0.0016(13) 0.0047(13)
C81 0.0349(15) 0.0416(16) 0.054(2) -0.0004(14) 0.0034(14) 0.0012(13)
C82 0.0336(15) 0.0282(14) 0.0548(19) 0.0013(13) 0.0082(14) -0.0010(11)
C83 0.0409(17) 0.0342(15) 0.060(2) 0.0064(14) 0.0040(15) -0.0021(13)
C84 0.0322(15) 0.0406(16) 0.0525(19) -0.0038(14) 0.0026(14) 0.0011(12)
C85 0.0392(16) 0.0329(14) 0.0487(18) 0.0043(13) 0.0060(14) 0.0009(12)
C86 0.0259(13) 0.0372(14) 0.0571(18) -0.0073(14) -0.0059(12) 0.0017(13)
C87 0.0247(13) 0.0571(19) 0.0509(19) -0.0022(16) -0.0060(13) 0.0041(13)
C88 0.0354(15) 0.0372(15) 0.0511(19) 0.0030(13) 0.0047(14) -0.0016(12)
C89 0.0337(14) 0.0330(14) 0.0463(17) -0.0010(12) -0.0095(12) -0.0009(12)
C90 0.0360(15) 0.0419(17) 0.059(2) -0.0072(15) 0.0029(14) 0.0020(13)
C91 0.0376(17) 0.0445(18) 0.057(2) 0.0030(15) 0.0034(15) -0.0014(14)
C92 0.0274(14) 0.0452(17) 0.068(2) 0.0023(16) -0.0031(14) 0.0001(13)
C93 0.0345(15) 0.0361(15) 0.0492(18) 0.0007(13) -0.0021(13) 0.0012(12)
C94 0.0352(15) 0.0423(17) 0.0511(19) -0.0031(14) -0.0005(14) 0.0002(13)
C95 0.0368(16) 0.0368(16) 0.072(2) -0.0094(15) -0.0056(16) 0.0030(13)
C96 0.0318(15) 0.0424(17) 0.064(2) -0.0080(15) -0.0070(14) 0.0008(13)
C97 0.0423(17) 0.0372(16) 0.0502(19) 0.0003(13) -0.0015(14) -0.0010(13)
C98 0.0337(16) 0.0525(19) 0.065(2) 0.0111(17) 0.0049(15) 0.0016(14)
C99 0.0441(18) 0.0390(16) 0.062(2) -0.0049(15) 0.0014(16) 0.0075(14)
C100 0.0383(16) 0.0529(19) 0.052(2) -0.0138(16) -0.0069(14) 0.0018(15)
C101 0.0420(17) 0.0447(18) 0.061(2) 0.0067(15) -0.0006(16) -0.0037(14)
C102 0.057(2) 0.0437(18) 0.058(2) -0.0058(15) 0.0012(17) 0.0004(16)
C103 0.0513(18) 0.0334(16) 0.059(2) -0.0013(14) -0.0072(16) 0.0073(14)
C104 0.0433(18) 0.0509(19) 0.062(2) -0.0013(17) 0.0016(16) -0.0124(15)
C105 0.0436(18) 0.0455(18) 0.070(2) -0.0049(16) -0.0106(17) -0.0020(15)
C106 0.0457(18) 0.0408(17) 0.056(2) -0.0074(15) -0.0020(16) 0.0019(14)
C107 0.0333(16) 0.064(2) 0.060(2) -0.0019(17) 0.0036(15) 0.0085(15)
C108 0.0379(16) 0.0449(17) 0.057(2) -0.0001(15) -0.0008(15) 0.0022(14)
C109 0.0367(16) 0.062(2) 0.064(2) -0.0106(19) -0.0034(15) -0.0071(16)
C110 0.052(2) 0.0414(18) 0.071(2) 0.0081(17) 0.0079(18) 0.0070(15)
C111 0.0409(18) 0.054(2) 0.071(3) 0.0015(18) 0.0058(17) 0.0124(16)
C112 0.048(2) 0.0432(18) 0.077(3) 0.0035(17) -0.0006(18) 0.0029(15)
C113 0.0397(18) 0.057(2) 0.070(3) -0.0057(18) 0.0008(17) 0.0086(16)
C114 0.0350(16) 0.0472(19) 0.076(3) -0.0072(17) -0.0010(16) 0.0070(14)
C115 0.056(2) 0.069(2) 0.057(2) 0.0165(19) -0.0042(18) 0.0087(19)
C116 0.056(2) 0.0487(19) 0.062(2) 0.0153(17) 0.0033(18) 0.0017(17)
C117 0.0462(19) 0.0455(19) 0.072(3) 0.0038(17) -0.0069(18) 0.0040(15)
C118 0.048(2) 0.053(2) 0.081(3) 0.012(2) -0.0120(19) -0.0074(17)
C119 0.0348(17) 0.071(2) 0.067(2) 0.0091(19) -0.0075(17) 0.0041(17)
C120 0.0355(16) 0.0500(19) 0.075(3) 0.0087(18) 0.0004(17) 0.0060(15)
C121 0.066(2) 0.055(2) 0.067(3) 0.0006(19) -0.018(2) 0.0102(19)
C122 0.068(3) 0.059(2) 0.062(2) -0.0015(19) 0.009(2) 0.014(2)
C123 0.062(2) 0.052(2) 0.077(3) -0.0156(19) -0.016(2) 0.0036(18)
C124 0.104(4) 0.053(2) 0.070(3) 0.011(2) 0.030(3) 0.018(2)
C125 0.0414(19) 0.054(2) 0.108(4) 0.018(2) -0.011(2) -0.0030(17)
C126 0.053(2) 0.097(3) 0.059(2) 0.009(2) 0.0026(19) -0.011(2)
C127 0.048(2) 0.049(2) 0.149(5) 0.000(3) 0.024(3) -0.0069(18)
C128 0.051(2) 0.159(6) 0.077(3) 0.011(3) 0.020(2) -0.008(3)
C1 0.065(7) 0.136(12) 0.075(6) 0.047(7) -0.012(5) -0.043(7)
C2 0.127(10) 0.103(8) 0.092(8) 0.029(6) -0.046(7) -0.044(6)
C3 0.091(6) 0.110(7) 0.077(5) 0.042(5) -0.036(5) -0.060(5)
C4 0.069(4) 0.054(4) 0.043(3) 0.004(3) -0.010(3) -0.025(3)
C5 0.049(5) 0.042(5) 0.056(4) 0.007(3) -0.013(4) -0.010(4)
C1A 0.064(9) 0.119(14) 0.109(8) -0.001(8) -0.020(7) -0.010(8)
C2A 0.063(7) 0.107(12) 0.115(7) 0.034(7) -0.025(5) -0.044(7)
C3A 0.075(6) 0.063(5) 0.086(6) 0.012(5) -0.035(5) -0.017(5)
C4A 0.052(4) 0.058(5) 0.069(5) 0.007(4) -0.017(4) -0.011(4)
C5A 0.062(7) 0.043(6) 0.055(5) 0.000(4) -0.006(4) -0.016(5)
O1B 0.0426(14) 0.086(2) 0.090(2) -0.0275(17) 0.0126(14) -0.0109(15)
C1B 0.0430(19) 0.072(2) 0.073(3) -0.024(2) 0.0021(18) -0.0036(17)
C2B 0.041(3) 0.044(3) 0.048(3) -0.003(3) 0.000(2) 0.005(3)
C3B 0.035(3) 0.041(3) 0.052(3) -0.005(2) 0.000(2) 0.003(2)
C4B 0.040(4) 0.081(7) 0.073(6) -0.002(7) -0.006(3) -0.006(4)
C5B 0.065(6) 0.053(5) 0.051(4) 0.006(4) 0.010(4) 0.007(4)
C6B 0.057(5) 0.044(4) 0.047(4) -0.006(3) 0.003(3) 0.011(3)
C7B 0.044(5) 0.080(7) 0.054(5) -0.037(5) 0.006(4) -0.011(4)
C2C 0.042(4) 0.059(6) 0.078(7) -0.016(5) -0.001(4) 0.002(4)
C3C 0.043(4) 0.063(6) 0.071(6) 0.000(4) 0.003(4) -0.005(4)
C4C 0.039(5) 0.098(12) 0.078(9) 0.000(11) 0.002(5) -0.011(6)
C5C 0.093(15) 0.088(10) 0.143(15) 0.016(9) 0.013(10) 0.022(8)
C6C 0.081(11) 0.050(7) 0.118(15) 0.012(7) 0.004(8) 0.003(6)
C7C 0.083(15) 0.126(18) 0.091(10) -0.023(9) 0.012(9) 0.005(12)

loop_
_atom_type_symbol
_atom_type_description
_atom_type_scat_dispersion_real
_atom_type_scat_dispersion_imag
_atom_type_scat_source
C C 0.0181 0.0091 'International Tables Vol C Tables 4.2.6.8 and 6.1.1.4'
H H 0.0000 0.0000 'International Tables Vol C Tables 4.2.6.8 and 6.1.1.4'
O O 0.0492 0.0322 'International Tables Vol C Tables 4.2.6.8 and 6.1.1.4'

loop_
_exptl_crystal_face_index_h
_exptl_crystal_face_index_k
_exptl_crystal_face_index_l
_exptl_crystal_face_perp_dist
0 12 -3 0.0300
1 -12 3 0.0249
9 5 1 0.0519
-10 -1 -2 0.0537
2 9 -18 0.0324
1 -1 -29 0.0252
-1 -9 -19 0.0223
1 9 20 0.0351
-1 -3 27 0.0234
-1 2 28 0.0262
0 10 -16 0.0258
-3 -1 -27 0.0360
-2 -12 -2 0.0300
9 -3 12 0.0580
-8 6 -12 0.0545
0 0 -29 0.0244
-6 4 21 0.0459
-7 -3 20 0.0463
9 2 -9 0.0553
8 7 -8 0.0484
0 -9 -19 0.0242

loop_
_geom_angle_atom_site_label_1
_geom_angle_atom_site_label_2
_geom_angle_atom_site_label_3
_geom_angle
_geom_angle_site_symmetry_1
_geom_angle_site_symmetry_3
_geom_angle_publ_flag
C40 O5 C55 117.5(2) . . ?
C33 O6 C55 115.3(2) . . ?
C28 O7 C62 116.2(2) . . ?
C42 O8 C62 117.1(2) . . ?
C61 O9 C64 117.3(2) . . ?
C58 O10 C64 116.0(2) . . ?
C45 O11 C52 115.6(2) . . ?
C31 O12 C52 117.7(2) . . ?
C60 C6 C5 106.1(4) . . ?
C5A C6 C60 122.8(6) . . ?
C9 C8 C7 111.2(7) . . ?
C8 C9 C10 114.5(5) . . ?
C9 C10 C11 115.3(4) . . ?
C10 C11 C12 113.4(3) . . ?
C11 C12 C68 113.2(3) . . ?
C15 C14 C13 112.5(3) . . ?
C14 C15 C16 114.4(3) . . ?
C17 C16 C15 111.9(3) . . ?
C16 C17 C18 115.4(3) . . ?
C17 C18 C43 111.5(3) . . ?
C21 C20 C19 113.9(4) . . ?
C20 C21 C22 114.2(3) . . ?
C23 C22 C21 114.3(3) . . ?
C24 C23 C22 113.5(3) . . ?
C23 C24 C71 113.5(3) . . ?
C33 C25 C43 120.7(3) . . ?
C34 C25 C33 117.4(3) . . ?
C34 C25 C43 121.9(3) . . ?
C29 C26 C27 178.5(3) . . ?
C26 C27 C63 117.5(3) . . ?
C36 C27 C26 119.6(3) . . ?
C36 C27 C63 122.9(3) . . ?
O7 C28 C32 116.8(3) . . ?
C38 C28 O7 121.5(3) . . ?
C38 C28 C32 121.7(3) . . ?
C26 C29 C32 178.9(3) . . ?
C40 C30 C43 119.4(3) . . ?
C59 C30 C40 118.1(3) . . ?
C59 C30 C43 122.4(3) . . ?
O12 C31 C39 120.7(3) . . ?
O12 C31 C44 117.0(3) . . ?
C39 C31 C44 122.1(3) . . ?
C28 C32 C29 121.1(3) . . ?
C33 C32 C28 118.3(3) . . ?
C33 C32 C29 120.6(3) . . ?
O6 C33 C25 120.8(3) . . ?
O6 C33 C32 117.6(2) . . ?
C25 C33 C32 121.6(3) . . ?
C25 C34 C38 123.5(3) . . ?
C46 C35 C50 177.7(3) . . ?
C27 C36 C49 177.4(3) . . ?
C48 C37 C60 122.2(3) . . ?
C61 C37 C48 118.2(3) . . ?
C61 C37 C60 119.6(3) . . ?
C28 C38 C34 117.5(3) . . ?
C28 C38 C71 120.8(3) . . ?
C34 C38 C71 121.5(3) . . ?
C31 C39 C59 117.2(3) . . ?
C31 C39 C68 120.6(3) . . ?
C59 C39 C68 122.1(3) . . ?
O5 C40 C30 121.4(3) . . ?
O5 C40 C44 117.3(3) . . ?
C30 C40 C44 121.1(3) . . ?
C42 C41 C48 117.4(3) . . ?
C42 C41 C71 119.9(3) . . ?
C48 C41 C71 122.6(3) . . ?
O8 C42 C54 116.5(3) . . ?
C41 C42 O8 120.8(3) . . ?
C41 C42 C54 122.5(3) . . ?
C25 C43 C18 113.9(2) . . ?
C25 C43 C30 107.4(2) . . ?
C30 C43 C18 114.1(3) . . ?
C31 C44 C40 118.5(3) . . ?
C31 C44 C73 121.5(3) . . ?
C40 C44 C73 120.0(3) . . ?
O11 C45 C65 117.1(3) . . ?
C53 C45 O11 121.0(3) . . ?
C53 C45 C65 121.9(3) . . ?
C35 C46 C54 178.6(3) . . ?
C69 C47 C82 118.5(3) . . ?
C69 C47 C83 124.2(3) . . ?
C82 C47 C83 117.4(3) . . ?
C37 C48 C41 122.6(3) . . ?
C36 C49 C76 120.3(3) . . ?
C36 C49 C79 122.5(3) . . ?
C76 C49 C79 117.1(3) . . ?
C35 C50 C74 116.9(3) . . ?
C66 C50 C35 118.5(3) . . ?
C66 C50 C74 124.6(3) . . ?
C66 C51 C70 121.0(3) . . ?
C66 C51 C93 121.4(3) . . ?
C70 C51 C93 117.6(3) . . ?
O11 C52 O12 112.8(3) . . ?
C45 C53 C56 117.6(3) . . ?
C45 C53 C68 120.6(3) . . ?
C56 C53 C68 121.7(3) . . ?
C42 C54 C46 121.2(3) . . ?
C42 C54 C61 117.8(3) . . ?
C61 C54 C46 121.0(3) . . ?
O6 C55 O5 112.4(2) . . ?
C53 C56 C89 122.9(3) . . ?
C78 C57 C92 119.4(3) . . ?
C87 C57 C78 117.7(3) . . ?
C87 C57 C92 122.9(3) . . ?
O10 C58 C65 117.5(3) . . ?
C89 C58 O10 120.5(3) . . ?
C89 C58 C65 122.0(3) . . ?
C30 C59 C39 122.9(3) . . ?
C6 C60 C37 114.9(3) . . ?
C89 C60 C6 114.0(3) . . ?
C89 C60 C37 107.6(2) . . ?
O9 C61 C54 116.8(3) . . ?
C37 C61 O9 121.6(3) . . ?
C37 C61 C54 121.4(3) . . ?
O8 C62 O7 112.8(3) . . ?
C95 C63 C27 108.4(2) . . ?
C96 C63 C27 107.8(2) . . ?
C96 C63 C95 110.1(3) . . ?
C100 C63 C27 110.5(3) . . ?
C100 C63 C95 110.4(3) . . ?
C100 C63 C96 109.5(3) . . ?
O10 C64 O9 113.4(3) . . ?
C45 C65 C86 121.6(3) . . ?
C58 C65 C45 118.1(3) . . ?
C58 C65 C86 120.3(3) . . ?
C51 C66 C50 175.2(3) . . ?
C86 C67 C75 178.2(3) . . ?
C39 C68 C12 114.3(2) . . ?
C39 C68 C53 108.0(2) . . ?
C53 C68 C12 113.5(3) . . ?
C47 C69 C85 175.9(4) . . ?
C72 C70 C51 176.7(3) . . ?
C24 C71 C38 114.0(3) . . ?
C41 C71 C24 114.2(3) . . ?
C41 C71 C38 107.3(2) . . ?
C70 C72 C77 178.2(3) . . ?
C82 C73 C44 178.0(3) . . ?
C99 C74 C50 110.5(3) . . ?
C99 C74 C103 110.2(3) . . ?
C99 C74 C105 110.6(3) . . ?
C103 C74 C50 107.6(3) . . ?
C105 C74 C50 108.6(3) . . ?
C105 C74 C103 109.3(3) . . ?
C67 C75 C80 118.2(3) . . ?
C87 C75 C67 118.7(3) . . ?
C87 C75 C80 123.1(3) . . ?
C91 C76 C49 177.7(4) . . ?
O3 C77 C72 109.6(3) . . ?
O3 C77 C117 105.9(3) . . ?
O3 C77 C124 109.8(3) . . ?
C72 C77 C117 109.4(3) . . ?
C72 C77 C124 110.0(3) . . ?
C124 C77 C117 112.0(3) . . ?
C84 C78 C57 176.4(3) . . ?
C112 C79 C49 108.0(3) . . ?
C115 C79 C49 108.8(3) . . ?
C115 C79 C112 109.4(3) . . ?
C120 C79 C49 110.5(3) . . ?
C120 C79 C112 110.0(3) . . ?
C120 C79 C115 110.0(3) . . ?
C107 C80 C75 110.2(3) . . ?
C107 C80 C109 109.4(3) . . ?
C107 C80 C111 110.1(3) . . ?
C109 C80 C75 108.3(3) . . ?
C109 C80 C111 109.8(3) . . ?
C111 C80 C75 109.1(3) . . ?
C88 C81 C90 177.0(4) . . ?
C73 C82 C47 177.0(3) . . ?
C47 C83 C110 108.1(3) . . ?
C47 C83 C116 110.4(3) . . ?
C116 C83 C110 109.8(3) . . ?
C118 C83 C47 108.9(3) . . ?
C118 C83 C110 109.3(3) . . ?
C118 C83 C116 110.3(3) . . ?
C78 C84 C94 173.6(3) . . ?
C69 C85 C88 119.7(3) . . ?
C69 C85 C97 122.1(3) . . ?
C88 C85 C97 118.2(3) . . ?
C67 C86 C65 174.9(3) . . ?
C57 C87 C75 178.7(4) . . ?
C81 C88 C85 178.3(4) . . ?
C56 C89 C60 121.9(3) . . ?
C58 C89 C56 117.5(3) . . ?
C58 C89 C60 120.5(3) . . ?
O1 C90 C81 109.5(3) . . ?
O1 C90 C113 105.8(3) . . ?
O1 C90 C122 109.0(3) . . ?
C81 C90 C113 110.2(3) . . ?
C81 C90 C122 111.0(3) . . ?
C122 C90 C113 111.2(3) . . ?
C76 C91 C98 176.0(4) . . ?
C114 C92 C57 108.3(3) . . ?
C119 C92 C57 110.4(3) . . ?
C119 C92 C114 109.7(3) . . ?
C119 C92 C125 110.0(3) . . ?
C125 C92 C57 108.9(3) . . ?
C125 C92 C114 109.5(3) . . ?
C101 C93 C51 110.4(3) . . ?
C101 C93 C106 109.5(3) . . ?
C101 C93 C108 109.5(3) . . ?
C106 C93 C51 107.8(3) . . ?
C106 C93 C108 111.1(3) . . ?
C108 C93 C51 108.4(3) . . ?
O2 C94 C84 108.7(3) . . ?
O2 C94 C123 105.5(3) . . ?
O2 C94 C126 109.4(3) . . ?
C84 C94 C123 111.7(3) . . ?
C84 C94 C126 109.5(3) . . ?
C126 C94 C123 111.8(4) . . ?
C102 C97 C85 110.1(3) . . ?
C102 C97 C104 109.7(3) . . ?
C102 C97 C121 109.3(3) . . ?
C104 C97 C85 109.4(3) . . ?
C121 C97 C85 108.1(3) . . ?
C121 C97 C104 110.2(3) . . ?
O4 C98 C91 110.3(3) . . ?
O4 C98 C127 106.0(4) . . ?
O4 C98 C128 107.9(4) . . ?
C91 C98 C127 109.3(3) . . ?
C91 C98 C128 109.1(3) . . ?
C127 C98 C128 114.2(4) . . ?
C3 C2 C1 112.4(11) . . ?
C2 C3 C4 117.8(9) . . ?
C3 C4 C5 115.4(7) . . ?
C4 C5 C6 110.6(7) . . ?
C3A C2A C1A 116.9(11) . . ?
C2A C3A C4A 116.5(9) . . ?
C5A C4A C3A 116.2(8) . . ?
C6 C5A C4A 109.1(8) . . ?
O1B C1B C2B 116.0(4) . . ?
O1B C1B C2C 113.4(5) . . ?
C1B C2B C3B 106.6(5) . . ?
C1B C2B C7B 106.3(8) . . ?
C5B C2B C1B 110.8(6) . . ?
C5B C2B C3B 110.6(6) . . ?
C5B C2B C7B 112.6(9) . . ?
C7B C2B C3B 109.7(10) . . ?
C4B C3B C2B 114.4(7) . . ?
C4B C3B C6B 107.7(8) . . ?
C6B C3B C2B 114.6(6) . . ?
C3C C2C C1B 111.2(8) . . ?
C3C C2C C5C 109.4(14) . . ?
C3C C2C C7C 104.7(17) . . ?
C5C C2C C1B 111.4(13) . . ?
C5C C2C C7C 116(2) . . ?
C7C C2C C1B 103.9(17) . . ?
C4C C3C C2C 115.8(10) . . ?
C6C C3C C2C 114.0(11) . . ?
C6C C3C C4C 108.3(12) . . ?

loop_
_geom_bond_atom_site_label_1
_geom_bond_atom_site_label_2
_geom_bond_distance
_geom_bond_site_symmetry_2
_geom_bond_publ_flag
O1 C90 1.441(4) . ?
O2 C94 1.424(4) . ?
O3 C77 1.431(4) . ?
O4 C98 1.417(4) . ?
O5 C40 1.381(4) . ?
O5 C55 1.417(4) . ?
O6 C33 1.386(3) . ?
O6 C55 1.415(3) . ?
O7 C28 1.386(3) . ?
O7 C62 1.416(4) . ?
O8 C42 1.395(4) . ?
O8 C62 1.404(4) . ?
O9 C61 1.387(4) . ?
O9 C64 1.414(4) . ?
O10 C58 1.392(3) . ?
O10 C64 1.403(4) . ?
O11 C45 1.389(4) . ?
O11 C52 1.414(4) . ?
O12 C31 1.387(3) . ?
O12 C52 1.414(4) . ?
C6 C60 1.522(5) . ?
C6 C5 1.600(8) . ?
C6 C5A 1.469(9) . ?
C7 C8 1.568(8) . ?
C8 C9 1.431(8) . ?
C9 C10 1.512(6) . ?
C10 C11 1.520(5) . ?
C11 C12 1.523(5) . ?
C12 C68 1.530(5) . ?
C13 C14 1.543(5) . ?
C14 C15 1.512(5) . ?
C15 C16 1.534(5) . ?
C16 C17 1.518(5) . ?
C17 C18 1.529(4) . ?
C18 C43 1.533(4) . ?
C19 C20 1.534(6) . ?
C20 C21 1.486(6) . ?
C21 C22 1.529(6) . ?
C22 C23 1.525(5) . ?
C23 C24 1.521(5) . ?
C24 C71 1.529(5) . ?
C25 C33 1.393(4) . ?
C25 C34 1.390(4) . ?
C25 C43 1.521(4) . ?
C26 C27 1.438(4) . ?
C26 C29 1.203(4) . ?
C27 C36 1.309(4) . ?
C27 C63 1.543(4) . ?
C28 C32 1.405(4) . ?
C28 C38 1.386(4) . ?
C29 C32 1.428(4) . ?
C30 C40 1.395(4) . ?
C30 C43 1.525(4) . ?
C30 C59 1.394(4) . ?
C31 C39 1.390(4) . ?
C31 C44 1.402(4) . ?
C32 C33 1.403(4) . ?
C34 C38 1.391(4) . ?
C35 C46 1.198(5) . ?
C35 C50 1.434(5) . ?
C36 C49 1.314(4) . ?
C37 C48 1.399(4) . ?
C37 C60 1.527(4) . ?
C37 C61 1.385(5) . ?
C38 C71 1.531(4) . ?
C39 C59 1.405(4) . ?
C39 C68 1.519(4) . ?
C40 C44 1.406(4) . ?
C41 C42 1.382(5) . ?
C41 C48 1.399(4) . ?
C41 C71 1.521(4) . ?
C42 C54 1.404(4) . ?
C44 C73 1.423(4) . ?
C45 C53 1.387(4) . ?
C45 C65 1.406(4) . ?
C46 C54 1.420(5) . ?
C47 C69 1.314(5) . ?
C47 C82 1.439(5) . ?
C47 C83 1.530(5) . ?
C49 C76 1.443(4) . ?
C49 C79 1.541(4) . ?
C50 C66 1.321(5) . ?
C50 C74 1.538(4) . ?
C51 C66 1.304(5) . ?
C51 C70 1.444(5) . ?
C51 C93 1.549(4) . ?
C53 C56 1.396(4) . ?
C53 C68 1.523(4) . ?
C54 C61 1.413(4) . ?
C56 C89 1.398(4) . ?
C57 C78 1.442(5) . ?
C57 C87 1.306(5) . ?
C57 C92 1.538(4) . ?
C58 C65 1.398(4) . ?
C58 C89 1.391(5) . ?
C60 C89 1.520(4) . ?
C63 C95 1.539(4) . ?
C63 C96 1.537(4) . ?
C63 C100 1.527(5) . ?
C65 C86 1.418(4) . ?
C67 C75 1.431(5) . ?
C67 C86 1.203(4) . ?
C69 C85 1.317(5) . ?
C70 C72 1.196(5) . ?
C72 C77 1.489(5) . ?
C73 C82 1.206(4) . ?
C74 C99 1.523(5) . ?
C74 C103 1.533(5) . ?
C74 C105 1.526(5) . ?
C75 C80 1.536(5) . ?
C75 C87 1.312(5) . ?
C76 C91 1.194(5) . ?
C77 C117 1.518(5) . ?
C77 C124 1.500(6) . ?
C78 C84 1.200(5) . ?
C79 C112 1.529(5) . ?
C79 C115 1.524(5) . ?
C79 C120 1.523(5) . ?
C80 C107 1.518(5) . ?
C80 C109 1.525(5) . ?
C80 C111 1.530(5) . ?
C81 C88 1.205(5) . ?
C81 C90 1.479(5) . ?
C83 C110 1.542(5) . ?
C83 C116 1.531(5) . ?
C83 C118 1.525(5) . ?
C84 C94 1.469(5) . ?
C85 C88 1.439(5) . ?
C85 C97 1.532(5) . ?
C90 C113 1.520(5) . ?
C90 C122 1.496(6) . ?
C91 C98 1.488(5) . ?
C92 C114 1.530(5) . ?
C92 C119 1.517(5) . ?
C92 C125 1.525(5) . ?
C93 C101 1.525(5) . ?
C93 C106 1.532(5) . ?
C93 C108 1.534(4) . ?
C94 C123 1.519(5) . ?
C94 C126 1.502(5) . ?
C97 C102 1.526(5) . ?
C97 C104 1.531(5) . ?
C97 C121 1.531(5) . ?
C98 C127 1.497(6) . ?
C98 C128 1.510(7) . ?
C1 C2 1.527(11) . ?
C2 C3 1.488(13) . ?
C3 C4 1.495(9) . ?
C4 C5 1.504(10) . ?
C1A C2A 1.524(12) . ?
C2A C3A 1.505(13) . ?
C3A C4A 1.509(9) . ?
C4A C5A 1.507(11) . ?
O1B C1B 1.428(5) . ?
C1B C2B 1.521(7) . ?
C1B C2C 1.590(11) . ?
C2B C3B 1.557(9) . ?
C2B C5B 1.521(11) . ?
C2B C7B 1.552(11) . ?
C3B C4B 1.500(10) . ?
C3B C6B 1.513(10) . ?
C2C C3C 1.527(13) . ?
C2C C5C 1.548(18) . ?
C2C C7C 1.56(2) . ?
C3C C4C 1.526(15) . ?
C3C C6C 1.507(15) . ?

loop_
_exptl_oxdiff_crystal_face_indexfrac_h
_exptl_oxdiff_crystal_face_indexfrac_k
_exptl_oxdiff_crystal_face_indexfrac_l
_exptl_oxdiff_crystal_face_x
_exptl_oxdiff_crystal_face_y
_exptl_oxdiff_crystal_face_z
0.0008 12.0001 -2.9995 -0.1688 0.0489 0.9799
0.9994 -12.0005 2.9991 0.2656 -0.0631 -0.9625
9.0016 4.9965 0.9969 0.7899 -0.1845 0.5583
-10.0015 -0.9961 -1.9963 -0.9429 0.2150 -0.2491
2.0008 9.0011 -17.9993 0.1382 0.5452 0.8123
1.0000 -0.9972 -28.9986 0.2435 0.9791 0.0151
-1.0008 -8.9975 -18.9987 0.1263 0.7022 -0.6946
1.0008 8.9973 19.9986 -0.1308 -0.7363 0.6919
-1.0003 -3.0025 26.9986 -0.1736 -0.8931 -0.3335
-0.9999 1.9973 27.9987 -0.2541 -0.9494 0.0686
0.0006 10.0016 -15.9987 -0.0795 0.5010 0.8532
-3.0006 -0.9960 -26.9973 -0.1525 0.9678 -0.0598
-2.0011 -11.9989 -1.9995 -0.0019 0.1501 -1.0010
9.0011 -3.0045 11.9959 0.8617 -0.5239 -0.1193
-8.0008 6.0041 -11.9962 -0.8106 0.4963 0.3796
-0.0001 0.0031 -28.9982 0.1315 0.9888 0.0787
-6.0006 3.9999 21.0009 -0.7364 -0.6485 0.1628
-7.0011 -2.9995 20.0012 -0.7221 -0.5690 -0.4187
9.0014 1.9977 -9.0026 0.8809 0.1699 0.3425
8.0016 6.9978 -8.0022 0.7036 0.1278 0.7274
-0.0006 -8.9978 -18.9991 0.2230 0.6879 -0.6772
